data_7008214
loop_
_publ_author_name
'Cross, Warren B.'
'Parkin, Ivan P.'
'White, Andrew J. P.'
'Williams, David J.'

_publ_section_title
;
 Synthesis and characterisation of tungsten(VI) oxo-salicylate
 complexes for use in the chemical vapour deposition of self-cleaning
 films.
;
_journal_issue 7
_journal_name_full 'Dalton transactions (Cambridge, England : 2003)'
_journal_page_first 1287
_journal_page_last 1293
_journal_paper_doi 10.1039/b419235d
_journal_year 2005
_chemical_formula_sum 'C52 H66 O15 W2'
_chemical_formula_weight 1298.75
_chemical_name_systematic
;
?
;
_space_group_IT_number 2
_symmetry_cell_setting triclinic
_symmetry_space_group_name_Hall '-P 1'
_symmetry_space_group_name_H-M 'P -1'
_atom_sites_solution_hydrogens geom
_atom_sites_solution_primary direct
_atom_sites_solution_secondary difmap
_audit_creation_method SHELXL
_cell_angle_alpha 98.165(9)
_cell_angle_beta 98.061(10)
_cell_angle_gamma 91.365(11)
_cell_formula_units_Z 6
_cell_length_a 17.161(2)
_cell_length_b 20.482(2)
_cell_length_c 25.789(3)
_cell_measurement_reflns_used 27
_cell_measurement_temperature 293(2)
_cell_measurement_theta_max 25.02
_cell_measurement_theta_min 11.05
_cell_volume 8875.2(17)
_computing_cell_refinement 'Siemens XSCANS'
_computing_data_collection 'Siemens XSCANS'
_computing_data_reduction 'Siemens SHELXTL'
_computing_molecular_graphics 'Siemens SHELXTL'
_computing_publication_material 'Siemens SHELXTL'
_computing_structure_refinement 'SHELXL-93 (Sheldrick, 1993)'
_computing_structure_solution 'SHELXS-86 (Sheldrick, 1990)'
_diffrn_ambient_temperature 293(2)
_diffrn_measurement_device 'Siemens P4'
_diffrn_measurement_method '\w scans'
_diffrn_radiation_monochromator graphite
_diffrn_radiation_source 'fine-focus sealed tube'
_diffrn_radiation_type CuK\a
_diffrn_radiation_wavelength 1.54178
_diffrn_reflns_av_R_equivalents 0.0363
_diffrn_reflns_av_sigmaI/netI 0.0434
_diffrn_reflns_limit_h_max 4
_diffrn_reflns_limit_h_min -19
_diffrn_reflns_limit_k_max 22
_diffrn_reflns_limit_k_min -22
_diffrn_reflns_limit_l_max 28
_diffrn_reflns_limit_l_min -28
_diffrn_reflns_number 27332
_diffrn_reflns_theta_max 60.00
_diffrn_reflns_theta_min 1.75
_diffrn_standards_interval_count 97
_diffrn_standards_number 3
_exptl_absorpt_coefficient_mu 7.563
_exptl_absorpt_correction_T_max 0.1731
_exptl_absorpt_correction_T_min 0.0690
_exptl_absorpt_correction_type Ellipsoidal
_exptl_crystal_colour Red
_exptl_crystal_density_diffrn 1.458
_exptl_crystal_description prisms
_exptl_crystal_F_000 3876
_exptl_crystal_size_max 0.33
_exptl_crystal_size_mid 0.33
_exptl_crystal_size_min 0.30
_refine_diff_density_max 1.046
_refine_diff_density_min -1.167
_refine_diff_density_rms 0.117
_refine_ls_extinction_coef 0.000076(6)
_refine_ls_extinction_expression Fc^*^=kFc[1+0.001xFc^2^\l^3^/sin(2\q)]^-1/4^
_refine_ls_extinction_method SHELXL
_refine_ls_goodness_of_fit_all 1.057
_refine_ls_goodness_of_fit_obs 1.095
_refine_ls_matrix_type fullcycle
_refine_ls_number_parameters 1981
_refine_ls_number_reflns 25233
_refine_ls_number_restraints 216
_refine_ls_restrained_S_all 1.092
_refine_ls_restrained_S_obs 1.096
_refine_ls_R_factor_all 0.0601
_refine_ls_R_factor_obs 0.0477
_refine_ls_shift/esd_max 0.086
_refine_ls_shift/esd_mean 0.002
_refine_ls_structure_factor_coef Fsqd
_refine_ls_weighting_details 'w=1/[\s^2^(Fo^2^)+(0.0786P)^2^+5.4584P] where P=(Fo^2^+2Fc^2^)/3'
_refine_ls_weighting_scheme calc
_refine_ls_wR_factor_all 0.1363
_refine_ls_wR_factor_obs 0.1237
_reflns_number_observed 21816
_reflns_number_total 26310
_reflns_observed_criterion >2sigma(I)
_cod_data_source_file b419235d.txt
_cod_data_source_block Compound_2
_cod_depositor_comments
;
The following automatic conversions were performed:
'_symmetry_cell_setting' value 'Triclinic' changed to 'triclinic'
according to '/home/saulius/struct/CIF-dictionaries/cif_core.dic'
dictionary named 'cif_core.dic' version 2.4.1 from 2010-06-29.

Automatic conversion script
Id: cif_fix_enum 1527 2010-12-29 10:47:43Z saulius 

The following automatic conversions were performed:

'_refine_ls_weighting_scheme' value 'calc
w=1/[\s^2^(Fo^2^)+(0.0786P)^2^+5.4584P] where P=(Fo^2^+2Fc^2^)/3' was
changed to 'calc'. New tag '_refine_ls_weighting_details' was
created. The value of the new tag was set to
'w=1/[\s^2^(Fo^2^)+(0.0786P)^2^+5.4584P] where P=(Fo^2^+2Fc^2^)/3'.

Automatic conversion script
Id: cif_fix_values 3143 2015-03-26 13:38:13Z robertas 
;
_cod_original_sg_symbol_H-M P-1
_cod_database_code 7008214

loop_
_symmetry_equiv_pos_as_xyz
'x, y, z'
'-x, -y, -z'

loop_
_atom_site_aniso_label
_atom_site_aniso_U_11
_atom_site_aniso_U_22
_atom_site_aniso_U_33
_atom_site_aniso_U_23
_atom_site_aniso_U_13
_atom_site_aniso_U_12
W1 0.0453(2) 0.0602(2) 0.0675(2) 0.00957(15) 0.00501(14) -0.00012(13)
W2 0.04210(15) 0.0615(2) 0.0627(2) 0.00548(14) 0.00272(13) -0.00280(13)
O1 0.060(3) 0.065(3) 0.094(4) 0.015(3) 0.004(3) 0.001(2)
O2 0.051(3) 0.091(4) 0.067(3) 0.001(3) 0.009(2) -0.002(3)
O3 0.053(3) 0.067(3) 0.061(3) 0.008(2) 0.001(2) -0.006(2)
C4 0.059(4) 0.073(5) 0.072(5) 0.003(4) 0.015(4) -0.008(4)
C5 0.057(4) 0.057(4) 0.085(5) 0.001(4) 0.019(4) 0.004(3)
O5 0.052(3) 0.070(3) 0.070(3) 0.013(3) 0.005(2) 0.006(2)
C6 0.048(4) 0.081(6) 0.092(6) -0.003(5) 0.013(4) 0.002(4)
C7 0.054(5) 0.115(9) 0.146(11) -0.011(8) 0.042(6) -0.008(5)
C8 0.076(6) 0.119(9) 0.082(6) 0.010(6) 0.017(5) -0.012(6)
C9 0.068(5) 0.092(6) 0.084(6) 0.005(5) 0.018(4) -0.012(5)
C10 0.063(5) 0.074(5) 0.084(6) 0.001(4) 0.014(4) -0.002(4)
O10 0.077(4) 0.116(5) 0.073(4) 0.027(4) 0.014(3) 0.000(4)
O11 0.055(3) 0.070(3) 0.074(3) 0.008(3) 0.009(2) -0.001(2)
C12 0.051(5) 0.096(7) 0.125(9) 0.003(6) 0.011(5) 0.003(4)
C13 0.172(13) 0.112(10) 0.171(13) 0.010(10) -0.034(11) 0.023(10)
C14 0.091(9) 0.166(15) 0.159(15) 0.024(12) -0.022(9) -0.022(9)
C15 0.089(8) 0.149(12) 0.117(9) 0.028(8) 0.044(7) -0.010(7)
C16 0.073(10) 0.121(16) 0.100(13) 0.029(12) 0.037(10) -0.006(11)
C17 0.146(17) 0.145(17) 0.141(16) 0.039(14) 0.068(14) 0.024(14)
C18 0.045(3) 0.082(5) 0.054(4) 0.008(3) 0.004(3) 0.005(3)
C19 0.043(3) 0.074(5) 0.064(4) 0.010(4) 0.008(3) 0.007(3)
O19 0.050(3) 0.065(3) 0.067(3) 0.016(2) 0.006(2) 0.001(2)
C20 0.064(5) 0.078(5) 0.076(5) 0.011(4) -0.004(4) 0.010(4)
C21 0.067(5) 0.097(7) 0.076(5) 0.016(5) -0.003(4) 0.016(5)
C22 0.051(4) 0.104(7) 0.080(6) 0.009(5) -0.007(4) -0.002(4)
C23 0.054(4) 0.085(6) 0.081(5) 0.011(4) 0.007(4) -0.005(4)
C24 0.040(3) 0.067(5) 0.072(5) 0.014(4) 0.008(3) -0.005(3)
O24 0.049(3) 0.067(3) 0.065(3) 0.013(2) 0.003(2) 0.001(2)
O25 0.071(3) 0.062(3) 0.090(4) 0.012(3) -0.012(3) -0.011(3)
C26 0.100(8) 0.089(7) 0.099(8) 0.021(6) -0.020(6) 0.009(6)
C27 0.209(31) 0.130(19) 0.186(27) 0.066(19) 0.072(25) 0.006(19)
C28 0.147(16) 0.148(16) 0.189(18) 0.058(14) -0.014(14) 0.040(13)
C29 0.062(5) 0.123(9) 0.115(9) 0.011(7) -0.022(6) -0.007(6)
C30 0.117(11) 0.138(13) 0.174(16) -0.060(12) -0.019(11) -0.022(10)
C31 0.077(8) 0.219(18) 0.171(15) -0.045(13) 0.018(9) -0.059(10)
C32 0.055(4) 0.075(5) 0.069(5) 0.004(4) 0.000(4) -0.005(4)
C33 0.052(4) 0.062(4) 0.073(5) 0.005(4) -0.001(3) -0.003(3)
O33 0.046(2) 0.070(3) 0.070(3) 0.011(2) 0.003(2) -0.005(2)
C34 0.052(4) 0.066(5) 0.082(5) 0.001(4) 0.003(4) -0.002(3)
C35 0.061(5) 0.089(6) 0.081(6) 0.000(5) -0.007(4) -0.008(4)
C36 0.075(6) 0.100(7) 0.096(7) 0.006(6) -0.014(5) -0.015(5)
C37 0.087(6) 0.095(7) 0.067(5) 0.010(5) -0.007(5) -0.017(5)
C38 0.057(4) 0.072(5) 0.066(5) 0.016(4) 0.000(4) 0.003(4)
O38 0.053(3) 0.070(3) 0.066(3) 0.011(3) 0.007(2) -0.004(2)
O39 0.076(4) 0.110(5) 0.057(3) 0.007(3) 0.009(3) -0.010(3)
C40 0.053(4) 0.084(6) 0.086(6) 0.011(5) 0.000(4) -0.013(4)
C41 0.080(6) 0.087(7) 0.118(9) -0.015(6) 0.027(6) -0.020(5)
C42 0.060(5) 0.078(6) 0.115(8) 0.010(5) 0.011(5) -0.008(4)
C43 0.110(9) 0.153(13) 0.089(8) 0.017(8) -0.035(7) -0.028(9)
C44 0.211(30) 0.154(24) 0.138(22) -0.036(19) -0.008(22) -0.019(22)
C45 0.177(25) 0.233(31) 0.119(19) 0.009(20) -0.065(19) 0.050(23)
C46 0.062(4) 0.061(4) 0.067(4) 0.005(3) 0.003(4) 0.007(3)
C47 0.048(4) 0.062(4) 0.074(5) 0.001(4) -0.003(3) 0.004(3)
O47 0.047(3) 0.071(3) 0.080(3) 0.003(3) 0.002(2) 0.000(2)
C48 0.067(5) 0.090(6) 0.082(6) 0.018(5) -0.007(4) 0.014(4)
C49 0.067(6) 0.120(9) 0.114(8) 0.044(7) -0.020(6) 0.010(6)
C50 0.069(6) 0.104(8) 0.122(9) 0.045(7) -0.008(6) 0.008(5)
C51 0.064(5) 0.074(5) 0.087(6) 0.012(4) 0.000(4) 0.003(4)
C52 0.051(4) 0.063(4) 0.064(4) 0.007(3) 0.006(3) 0.001(3)
O52 0.057(3) 0.072(3) 0.094(4) 0.023(3) -0.004(3) -0.010(3)
O53 0.048(3) 0.065(3) 0.071(3) 0.006(2) 0.000(2) -0.001(2)
C54 0.054(5) 0.116(8) 0.100(7) 0.036(6) -0.007(5) 0.001(5)
C55 0.095(13) 0.148(19) 0.177(22) -0.026(17) 0.051(15) -0.026(13)
C56 0.091(11) 0.104(13) 0.113(14) -0.016(11) 0.010(10) -0.015(10)
C57 0.123(10) 0.151(12) 0.172(13) 0.082(11) -0.006(9) -0.001(9)
C58 0.134(25) 0.195(31) 0.206(32) 0.132(27) -0.009(22) 0.012(22)
C59 0.160(29) 0.096(26) 0.208(37) 0.062(25) -0.038(24) 0.009(19)
C58A 0.188(40) 0.114(25) 0.239(51) 0.093(30) 0.043(37) 0.079(28)
C59A 0.114(19) 0.056(14) 0.138(25) 0.041(15) 0.014(16) -0.018(12)
W1' 0.0453(2) 0.0610(2) 0.0663(2) 0.01065(15) 0.00770(14) 0.00010(13)
W2' 0.04036(14) 0.0572(2) 0.0560(2) 0.00814(13) 0.00058(12) 0.00038(12)
O1' 0.056(3) 0.068(3) 0.091(4) 0.013(3) 0.013(3) 0.004(2)
O2' 0.052(3) 0.077(3) 0.063(3) 0.004(3) 0.005(2) 0.000(2)
O3' 0.046(2) 0.063(3) 0.070(3) 0.014(2) -0.002(2) 0.000(2)
C4' 0.077(5) 0.077(5) 0.055(4) 0.009(4) 0.014(4) -0.002(4)
C5' 0.068(5) 0.068(5) 0.079(5) 0.007(4) 0.020(4) 0.005(4)
O5' 0.059(3) 0.084(4) 0.075(4) 0.014(3) 0.015(3) -0.002(3)
C6' 0.081(6) 0.077(5) 0.085(6) 0.015(5) 0.032(5) 0.003(4)
C7' 0.102(8) 0.121(9) 0.092(7) 0.033(7) 0.037(6) -0.007(7)
C8' 0.112(8) 0.103(8) 0.075(6) 0.020(5) 0.022(6) -0.001(6)
C9' 0.092(6) 0.084(6) 0.074(6) 0.014(5) 0.008(5) -0.002(5)
C10' 0.065(5) 0.069(5) 0.063(5) 0.005(4) 0.000(4) -0.001(4)
O10' 0.080(4) 0.101(5) 0.067(3) 0.014(3) -0.003(3) -0.018(3)
O11' 0.053(3) 0.077(3) 0.067(3) 0.010(3) 0.006(2) -0.009(2)
C12' 0.067(5) 0.093(7) 0.125(9) 0.030(6) 0.035(6) 0.006(5)
C13' 0.106(9) 0.145(13) 0.155(13) 0.037(10) 0.061(10) 0.022(9)
C14' 0.083(8) 0.160(15) 0.170(15) -0.024(12) 0.028(9) 0.002(8)
C15' 0.214(19) 0.121(11) 0.089(8) 0.042(8) 0.042(10) 0.001(11)
C16' 0.180(19) 0.167(19) 0.113(15) 0.036(14) 0.009(14) 0.040(15)
C17' 0.241(36) 0.118(17) 0.058(10) 0.002(10) 0.027(15) -0.014(20)
C18' 0.050(4) 0.067(5) 0.070(5) 0.007(4) 0.007(3) -0.006(3)
C19' 0.047(4) 0.070(5) 0.075(5) 0.012(4) 0.007(3) -0.007(3)
O19' 0.047(3) 0.072(3) 0.084(4) 0.020(3) 0.002(2) -0.006(2)
C20' 0.054(4) 0.090(6) 0.081(5) 0.002(5) 0.003(4) -0.004(4)
C21' 0.055(5) 0.097(7) 0.095(7) 0.003(5) 0.000(4) -0.015(5)
C22' 0.068(5) 0.083(6) 0.109(8) 0.001(5) 0.003(5) -0.022(5)
C23' 0.066(5) 0.070(5) 0.092(6) 0.008(4) 0.011(4) -0.002(4)
C24' 0.054(4) 0.071(5) 0.069(5) 0.020(4) 0.011(3) -0.001(4)
O24' 0.053(3) 0.064(3) 0.072(3) 0.011(3) 0.001(2) 0.002(2)
O25' 0.062(3) 0.066(3) 0.091(4) 0.020(3) 0.006(3) 0.003(3)
C26' 0.049(4) 0.097(7) 0.115(8) 0.011(6) -0.009(5) -0.002(4)
C27' 0.076(7) 0.147(12) 0.137(12) -0.006(10) -0.007(7) 0.010(7)
C28' 0.082(7) 0.127(11) 0.133(11) -0.020(9) -0.018(7) 0.014(7)
C29' 0.088(8) 0.087(8) 0.191(16) -0.002(9) 0.026(9) -0.021(6)
C30' 0.240(22) 0.115(12) 0.141(14) 0.002(10) 0.020(14) -0.041(13)
C31' 0.223(21) 0.143(15) 0.197(20) 0.042(14) 0.023(17) -0.072(15)
C32' 0.054(4) 0.063(4) 0.076(5) 0.001(4) 0.015(4) -0.003(3)
C33' 0.040(3) 0.061(4) 0.075(5) 0.004(3) 0.009(3) -0.001(3)
O33' 0.050(2) 0.059(3) 0.065(3) 0.010(2) 0.002(2) 0.003(2)
C34' 0.065(5) 0.072(5) 0.080(5) 0.017(4) 0.020(4) 0.003(4)
C35' 0.071(5) 0.080(6) 0.105(7) 0.016(5) 0.021(5) -0.015(4)
C36' 0.072(6) 0.083(6) 0.112(8) -0.010(6) 0.025(5) -0.024(5)
C37' 0.067(5) 0.083(6) 0.092(6) -0.009(5) 0.011(5) -0.015(4)
C38' 0.046(3) 0.073(5) 0.054(4) 0.002(3) -0.002(3) -0.007(3)
O38' 0.055(3) 0.068(3) 0.063(3) 0.010(2) -0.005(2) -0.008(2)
O39' 0.080(4) 0.099(5) 0.062(3) -0.003(3) 0.004(3) -0.024(3)
C40' 0.073(5) 0.082(6) 0.089(6) 0.025(5) 0.018(5) -0.003(4)
C41' 0.154(13) 0.107(9) 0.096(8) 0.017(7) 0.043(8) -0.001(8)
C42' 0.153(13) 0.122(11) 0.136(12) 0.061(10) 0.051(10) 0.019(10)
C43' 0.100(8) 0.101(8) 0.143(11) -0.018(8) 0.037(8) -0.046(7)
C44' 0.136(15) 0.096(12) 0.123(14) -0.005(10) 0.051(12) -0.062(11)
C45' 0.082(12) 0.146(16) 0.151(17) -0.004(14) 0.016(12) -0.041(12)
C46' 0.045(4) 0.079(5) 0.077(5) 0.016(4) -0.001(3) 0.006(3)
C47' 0.047(4) 0.064(4) 0.066(4) 0.006(3) 0.001(3) 0.005(3)
O47' 0.046(2) 0.065(3) 0.061(3) 0.009(2) 0.001(2) 0.003(2)
C48' 0.043(4) 0.086(5) 0.072(5) 0.010(4) 0.009(3) 0.009(3)
C49' 0.049(4) 0.086(6) 0.099(7) 0.010(5) 0.000(4) 0.009(4)
C50' 0.052(4) 0.085(6) 0.101(7) 0.025(5) -0.003(4) 0.017(4)
C51' 0.056(4) 0.073(5) 0.092(6) 0.018(4) 0.003(4) 0.009(4)
C52' 0.050(4) 0.067(5) 0.078(5) 0.021(4) 0.002(3) 0.000(3)
O52' 0.061(3) 0.086(4) 0.120(5) 0.048(4) 0.004(3) 0.007(3)
O53' 0.045(2) 0.062(3) 0.074(3) 0.011(2) 0.003(2) 0.002(2)
C54' 0.057(4) 0.078(5) 0.075(5) 0.012(4) 0.007(4) 0.003(4)
C55' 0.180(13) 0.105(8) 0.119(9) 0.010(7) 0.071(9) 0.003(9)
C56' 0.168(14) 0.124(11) 0.127(11) 0.022(9) -0.004(10) -0.070(11)
C57' 0.063(5) 0.104(8) 0.127(9) 0.043(7) -0.002(5) 0.026(5)
C58' 0.114(12) 0.103(11) 0.155(14) 0.034(10) -0.053(11) 0.027(9)
C59' 0.209(25) 0.108(14) 0.146(18) 0.026(13) -0.006(17) 0.090(16)
W1" 0.04281(15) 0.0605(2) 0.0614(2) 0.00881(14) 0.00495(13) -0.01054(13)
W2" 0.0469(2) 0.0694(2) 0.0613(2) 0.00542(15) 0.00836(13) -0.01011(14)
O1" 0.056(3) 0.070(3) 0.085(4) 0.016(3) 0.007(3) -0.012(2)
O2" 0.062(3) 0.084(4) 0.069(3) 0.002(3) 0.015(3) -0.012(3)
O3" 0.055(3) 0.065(3) 0.070(3) 0.013(2) 0.000(2) -0.013(2)
C4" 0.052(4) 0.077(5) 0.060(4) -0.001(4) 0.011(3) -0.010(3)
C5" 0.046(4) 0.075(5) 0.058(4) 0.005(3) 0.007(3) -0.008(3)
O5" 0.041(2) 0.085(4) 0.062(3) 0.011(3) 0.002(2) -0.006(2)
C6" 0.052(4) 0.091(6) 0.073(5) 0.005(4) 0.016(4) -0.006(4)
C7" 0.051(4) 0.105(7) 0.069(5) 0.011(5) 0.008(4) -0.011(4)
C8" 0.056(4) 0.096(6) 0.061(4) 0.012(4) 0.013(3) 0.001(4)
C9" 0.048(4) 0.089(6) 0.071(5) 0.004(4) 0.007(3) -0.004(4)
C10" 0.050(4) 0.079(5) 0.060(4) 0.004(4) 0.003(3) -0.011(3)
O10" 0.055(3) 0.119(5) 0.068(3) 0.012(3) 0.000(3) -0.029(3)
O11" 0.045(2) 0.082(4) 0.065(3) 0.006(3) 0.004(2) -0.021(2)
C12" 0.051(4) 0.140(9) 0.071(5) 0.019(6) 0.008(4) -0.016(5)
C13" 0.054(9) 0.178(24) 0.163(23) 0.016(19) -0.024(11) 0.013(12)
C14" 0.083(13) 0.137(18) 0.150(22) -0.029(16) -0.026(14) -0.040(13)
C15" 0.058(4) 0.116(7) 0.066(5) 0.020(5) 0.017(4) 0.016(5)
C16" 0.111(9) 0.110(9) 0.097(8) 0.037(7) 0.005(6) 0.012(7)
C17" 0.087(7) 0.198(15) 0.076(6) 0.029(8) 0.008(6) -0.013(8)
C18" 0.052(4) 0.064(4) 0.076(5) 0.010(4) 0.004(3) -0.010(3)
C19" 0.053(4) 0.063(4) 0.059(4) 0.004(3) 0.002(3) -0.014(3)
O19" 0.045(2) 0.068(3) 0.069(3) 0.019(2) 0.003(2) -0.015(2)
C20" 0.046(4) 0.071(5) 0.064(4) 0.008(4) 0.006(3) -0.008(3)
C21" 0.050(4) 0.083(6) 0.088(6) 0.013(5) -0.009(4) -0.015(4)
C22" 0.069(5) 0.071(6) 0.115(8) 0.014(5) 0.000(5) -0.023(4)
C23" 0.067(5) 0.070(5) 0.108(7) 0.018(5) 0.002(5) -0.020(4)
C24" 0.049(4) 0.075(5) 0.076(5) 0.020(4) 0.007(3) -0.008(4)
O24" 0.045(2) 0.068(3) 0.072(3) 0.013(2) 0.001(2) -0.005(2)
O25" 0.061(3) 0.065(3) 0.123(5) 0.030(3) 0.003(3) -0.006(3)
C26" 0.052(4) 0.082(5) 0.066(5) 0.010(4) 0.002(3) -0.009(4)
C27" 0.058(5) 0.117(8) 0.078(6) 0.025(5) -0.005(4) -0.008(5)
C28" 0.069(5) 0.083(6) 0.116(8) 0.009(6) -0.013(5) 0.010(5)
C29" 0.089(7) 0.089(7) 0.151(12) 0.027(8) -0.019(7) -0.043(6)
C30" 0.183(18) 0.108(11) 0.173(17) 0.009(11) -0.041(14) -0.051(12)
C31" 0.100(9) 0.135(11) 0.141(12) 0.062(10) -0.006(8) -0.043(8)
C32" 0.048(4) 0.075(5) 0.080(5) 0.005(4) 0.009(4) -0.016(4)
C33" 0.063(5) 0.073(5) 0.079(5) 0.008(4) 0.011(4) -0.011(4)
O33" 0.051(3) 0.084(4) 0.075(3) 0.012(3) 0.011(2) -0.012(3)
C34" 0.076(6) 0.080(6) 0.091(6) 0.014(5) 0.020(5) -0.021(5)
C35" 0.072(6) 0.113(8) 0.109(8) 0.019(6) 0.027(6) -0.032(6)
C36" 0.065(5) 0.088(7) 0.114(8) 0.009(6) 0.015(5) -0.028(5)
C37" 0.068(5) 0.084(6) 0.082(6) 0.000(5) 0.011(4) -0.026(4)
C38" 0.046(4) 0.085(6) 0.073(5) 0.002(4) 0.008(3) -0.013(4)
O38" 0.046(3) 0.077(3) 0.071(3) 0.004(3) 0.004(2) -0.017(2)
O39" 0.073(4) 0.105(5) 0.071(4) -0.006(3) 0.008(3) -0.036(3)
C40" 0.098(8) 0.114(9) 0.090(7) 0.021(6) 0.023(6) -0.028(7)
C41" 0.186(31) 0.116(20) 0.087(15) -0.014(14) 0.013(17) -0.009(21)
C42" 0.172(29) 0.116(18) 0.080(13) 0.024(12) 0.043(16) -0.031(17)
C43" 0.075(6) 0.089(7) 0.131(10) 0.001(6) 0.016(6) -0.042(6)
C44" 0.074(18) 0.117(20) 0.204(32) 0.005(22) 0.028(19) -0.032(15)
C45" 0.062(12) 0.062(13) 0.123(15) 0.020(10) -0.020(10) -0.027(11)
C44C 0.061(16) 0.171(35) 0.202(33) -0.013(26) 0.027(18) -0.015(19)
C45C 0.088(16) 0.073(17) 0.126(17) 0.035(11) -0.004(12) 0.000(12)
C46" 0.051(4) 0.094(6) 0.080(5) 0.012(5) 0.005(4) 0.006(4)
C47" 0.049(4) 0.083(5) 0.073(5) -0.007(4) 0.011(4) -0.009(4)
O47" 0.057(3) 0.087(4) 0.068(3) -0.003(3) 0.012(3) -0.010(3)
C48" 0.052(4) 0.095(6) 0.087(6) -0.006(5) 0.012(4) 0.005(4)
C49" 0.048(4) 0.126(9) 0.111(8) 0.009(7) 0.002(5) 0.013(5)
C50" 0.063(6) 0.129(10) 0.111(8) 0.024(7) 0.006(6) 0.017(6)
C51" 0.057(5) 0.123(9) 0.100(7) 0.030(6) -0.001(5) 0.005(5)
C52" 0.054(4) 0.093(6) 0.077(5) 0.010(5) 0.006(4) -0.008(4)
O52" 0.058(3) 0.110(5) 0.115(5) 0.051(4) 0.005(3) -0.006(3)
O53" 0.046(3) 0.073(3) 0.075(3) 0.011(3) 0.004(2) -0.003(2)
C54" 0.051(5) 0.111(8) 0.120(8) -0.001(6) 0.027(5) -0.011(5)
C55" 0.094(8) 0.139(11) 0.119(10) -0.016(8) 0.045(7) -0.004(7)
C56" 0.074(7) 0.138(11) 0.135(11) 0.017(9) 0.012(7) -0.023(7)
C57" 0.082(8) 0.209(20) 0.171(17) 0.055(15) -0.036(10) 0.031(10)
C58" 0.120(20) 0.196(35) 0.223(39) 0.057(31) 0.006(24) 0.083(23)
C59" 0.144(22) 0.227(34) 0.104(17) 0.061(19) -0.022(15) 0.032(22)

loop_
_atom_site_label
_atom_site_type_symbol
_atom_site_fract_x
_atom_site_fract_y
_atom_site_fract_z
_atom_site_U_iso_or_equiv
_atom_site_thermal_displace_type
_atom_site_occupancy
_atom_site_calc_flag
_atom_site_refinement_flags
_atom_site_disorder_group
W1 W 0.67695(2) 0.89065(2) 0.428433(14) 0.05800(8) Uani 1 d . .
W2 W 0.86833(2) 0.80633(2) 0.432642(14) 0.05635(8) Uani 1 d . .
O1 O 0.7004(3) 0.9711(3) 0.4267(3) 0.0733(15) Uani 1 d . .
O2 O 0.8908(3) 0.7995(3) 0.3705(2) 0.0707(14) Uani 1 d . .
O3 O 0.7775(3) 0.8568(3) 0.4232(2) 0.0610(12) Uani 1 d . .
C4 C 0.5689(5) 0.8616(4) 0.5271(4) 0.069(2) Uani 1 d . .
C5 C 0.5297(5) 0.8794(4) 0.4799(4) 0.067(2) Uani 1 d . .
O5 O 0.5698(3) 0.8984(3) 0.4420(2) 0.0641(12) Uani 1 d . .
C6 C 0.4465(5) 0.8781(5) 0.4702(4) 0.075(2) Uani 1 d . .
C7 C 0.4077(6) 0.8616(6) 0.5114(6) 0.106(4) Uani 1 d . .
H7A H 0.3530(6) 0.8621(6) 0.5067(6) 0.127 Uiso 1 calc R .
C8 C 0.4448(7) 0.8447(7) 0.5579(5) 0.092(3) Uani 1 d . .
C9 C 0.5253(6) 0.8446(5) 0.5652(4) 0.082(2) Uani 1 d . .
H9A H 0.5515(6) 0.8328(5) 0.5964(4) 0.098 Uiso 1 calc R .
C10 C 0.6560(5) 0.8648(5) 0.5390(4) 0.074(2) Uani 1 d . .
O10 O 0.6904(4) 0.8500(4) 0.5810(3) 0.088(2) Uani 1 d . .
O11 O 0.6959(3) 0.8872(3) 0.5049(2) 0.0666(13) Uani 1 d . .
C12 C 0.4071(5) 0.8970(6) 0.4188(5) 0.092(3) Uani 1 d . .
H12A H 0.4427(5) 0.8874(6) 0.3923(5) 0.111 Uiso 1 calc R .
C13 C 0.3940(12) 0.9711(8) 0.4257(8) 0.158(7) Uani 1 d U .
H13A H 0.3689(12) 0.9829(8) 0.3929(8) 0.238 Uiso 1 calc R .
H13B H 0.4438(12) 0.9951(8) 0.4360(8) 0.238 Uiso 1 calc R .
H13C H 0.3611(12) 0.9819(8) 0.4526(8) 0.238 Uiso 1 calc R .
C14 C 0.3300(9) 0.8585(10) 0.3981(8) 0.143(6) Uani 1 d . .
H14A H 0.3074(9) 0.8723(10) 0.3655(8) 0.214 Uiso 1 calc R .
H14B H 0.2944(9) 0.8667(10) 0.4237(8) 0.214 Uiso 1 calc R .
H14C H 0.3394(9) 0.8122(10) 0.3922(8) 0.214 Uiso 1 calc R .
C15 C 0.3996(7) 0.8238(7) 0.6003(6) 0.115(4) Uani 1 d D .
H15A H 0.4375(7) 0.8194(7) 0.6316(6) 0.138 Uiso 0.55 calc PR 1
H15D H 0.4359(7) 0.7989(7) 0.6205(6) 0.138 Uiso 0.45 d PR 2
C16 C 0.3550(11) 0.7563(8) 0.5804(8) 0.095(6) Uani 0.55 d PD 1
H16A H 0.3270(11) 0.7440(8) 0.6075(8) 0.142 Uiso 0.55 calc PR 1
H16B H 0.3920(11) 0.7233(8) 0.5721(8) 0.142 Uiso 0.55 calc PR 1
H16C H 0.3183(11) 0.7596(8) 0.5493(8) 0.142 Uiso 0.55 calc PR 1
C17 C 0.3405(16) 0.8754(11) 0.6163(13) 0.137(9) Uani 0.55 d PDU 1
H17A H 0.3131(16) 0.8609(11) 0.6429(13) 0.206 Uiso 0.55 calc PR 1
H17B H 0.3033(16) 0.8806(11) 0.5859(13) 0.206 Uiso 0.55 calc PR 1
H17C H 0.3681(16) 0.9168(11) 0.6302(13) 0.206 Uiso 0.55 calc PR 1
C16A C 0.3163(15) 0.7916(24) 0.5838(24) 0.220(28) Uiso 0.45 d PD 2
H16J H 0.2958(15) 0.7813(24) 0.6146(24) 0.330 Uiso 0.45 calc PR 2
H16K H 0.3184(15) 0.7518(24) 0.5595(24) 0.330 Uiso 0.45 calc PR 2
H16L H 0.2826(15) 0.8216(24) 0.5670(24) 0.330 Uiso 0.45 calc PR 2
C17A C 0.3984(19) 0.8886(11) 0.6394(11) 0.112(8) Uiso 0.45 d PD 2
H17J H 0.3708(19) 0.8803(11) 0.6679(11) 0.167 Uiso 0.45 calc PR 2
H17K H 0.3721(19) 0.9214(11) 0.6211(11) 0.167 Uiso 0.45 calc PR 2
H17L H 0.4514(19) 0.9041(11) 0.6534(11) 0.167 Uiso 0.45 calc PR 2
C18 C 0.5594(4) 0.7646(4) 0.3445(3) 0.061(2) Uani 1 d . .
C19 C 0.5700(4) 0.8271(4) 0.3307(3) 0.060(2) Uani 1 d . .
O19 O 0.6321(3) 0.8688(3) 0.3565(2) 0.0605(12) Uani 1 d . .
C20 C 0.5216(5) 0.8489(5) 0.2893(4) 0.074(2) Uani 1 d . .
C21 C 0.4625(6) 0.8045(5) 0.2617(4) 0.081(2) Uani 1 d . .
H21A H 0.4285(6) 0.8183(5) 0.2344(4) 0.097 Uiso 1 calc R .
C22 C 0.4515(5) 0.7418(6) 0.2725(4) 0.080(2) Uani 1 d . .
C23 C 0.4997(5) 0.7219(5) 0.3143(4) 0.074(2) Uani 1 d . .
H23A H 0.4926(5) 0.6795(5) 0.3225(4) 0.089 Uiso 1 calc R .
C24 C 0.6109(4) 0.7433(4) 0.3893(3) 0.060(2) Uani 1 d . .
O24 O 0.6477(3) 0.7829(3) 0.4258(2) 0.0607(12) Uani 1 d . .
O25 O 0.6151(4) 0.6799(3) 0.3894(3) 0.077(2) Uani 1 d . .
C26 C 0.5359(7) 0.9166(6) 0.2764(5) 0.099(3) Uani 1 d D .
H26A H 0.5538(7) 0.9450(6) 0.3101(5) 0.118 Uiso 0.70 calc PR 1
H26D H 0.5725(7) 0.9357(6) 0.3067(5) 0.118 Uiso 0.30 d PR 2
C27 C 0.6021(14) 0.9197(13) 0.2421(12) 0.166(12) Uani 0.70 d PD 1
H27A H 0.6090(14) 0.9641(13) 0.2349(12) 0.250 Uiso 0.70 calc PR 1
H27B H 0.5883(14) 0.8905(13) 0.2094(12) 0.250 Uiso 0.70 calc PR 1
H27C H 0.6503(14) 0.9066(13) 0.2607(12) 0.250 Uiso 0.70 calc PR 1
C28 C 0.4591(11) 0.9448(14) 0.2519(12) 0.161(10) Uani 0.70 d PDU 1
H28A H 0.4701(11) 0.9882(14) 0.2441(12) 0.242 Uiso 0.70 calc PR 1
H28B H 0.4219(11) 0.9471(14) 0.2766(12) 0.242 Uiso 0.70 calc PR 1
H28C H 0.4375(11) 0.9165(14) 0.2199(12) 0.242 Uiso 0.70 calc PR 1
C27A C 0.5195(38) 0.9201(26) 0.2164(7) 0.140(18) Uiso 0.30 d PD 2
H27J H 0.5296(38) 0.9645(26) 0.2104(7) 0.210 Uiso 0.30 calc PR 2
H27K H 0.4655(38) 0.9069(26) 0.2033(7) 0.210 Uiso 0.30 calc PR 2
H27L H 0.5532(38) 0.8911(26) 0.1982(7) 0.210 Uiso 0.30 calc PR 2
C28A C 0.5021(30) 0.9762(17) 0.3083(16) 0.122(14) Uiso 0.30 d PD 2
H28J H 0.5161(30) 1.0160(17) 0.2955(16) 0.183 Uiso 0.30 calc PR 2
H28K H 0.5235(30) 0.9790(17) 0.3451(16) 0.183 Uiso 0.30 calc PR 2
H28L H 0.4458(30) 0.9705(17) 0.3043(16) 0.183 Uiso 0.30 calc PR 2
C29 C 0.3849(6) 0.6950(7) 0.2399(6) 0.104(4) Uani 1 d . .
H29A H 0.3703(6) 0.7139(7) 0.2073(6) 0.125 Uiso 1 calc R .
C30 C 0.4103(10) 0.6267(9) 0.2220(8) 0.156(7) Uani 1 d . .
H30A H 0.4571(10) 0.6298(9) 0.2059(8) 0.233 Uiso 1 calc R .
H30B H 0.3691(10) 0.6032(9) 0.1967(8) 0.233 Uiso 1 calc R .
H30C H 0.4208(10) 0.6036(9) 0.2519(8) 0.233 Uiso 1 calc R .
C31 C 0.3123(8) 0.6967(11) 0.2657(8) 0.164(8) Uani 1 d U .
H31A H 0.3001(8) 0.7418(11) 0.2760(8) 0.246 Uiso 1 calc R .
H31B H 0.3209(8) 0.6750(11) 0.2965(8) 0.246 Uiso 1 calc R .
H31C H 0.2693(8) 0.6746(11) 0.2413(8) 0.246 Uiso 1 calc R .
C32 C 0.9522(5) 0.8904(4) 0.5574(3) 0.068(2) Uani 1 d . .
C33 C 0.9835(5) 0.8971(4) 0.5112(3) 0.064(2) Uani 1 d . .
O33 O 0.9415(3) 0.8774(3) 0.4629(2) 0.0625(12) Uani 1 d . .
C34 C 1.0595(5) 0.9269(4) 0.5134(4) 0.068(2) Uani 1 d . .
C35 C 1.0991(5) 0.9492(5) 0.5639(4) 0.080(2) Uani 1 d . .
H35A H 1.1497(5) 0.9678(5) 0.5666(4) 0.096 Uiso 1 calc R .
C36 C 1.0693(6) 0.9457(6) 0.6095(5) 0.094(3) Uani 1 d . .
C37 C 0.9951(6) 0.9153(5) 0.6069(4) 0.085(3) Uani 1 d . .
H37A H 0.9742(6) 0.9116(5) 0.6378(4) 0.102 Uiso 1 calc R .
C38 C 0.8730(5) 0.8593(4) 0.5550(3) 0.066(2) Uani 1 d . .
O38 O 0.8404(3) 0.8218(3) 0.5160(2) 0.0632(12) Uani 1 d . .
O39 O 0.8374(4) 0.8729(4) 0.5965(2) 0.082(2) Uani 1 d . .
C40 C 1.0914(5) 0.9313(5) 0.4631(4) 0.076(2) Uani 1 d . .
H40A H 1.0502(5) 0.9474(5) 0.4384(4) 0.091 Uiso 1 calc R .
C41 C 1.1126(7) 0.8622(6) 0.4384(5) 0.097(3) Uani 1 d . .
H41A H 1.1331(7) 0.8654(6) 0.4060(5) 0.146 Uiso 1 calc R .
H41B H 1.0663(7) 0.8333(6) 0.4311(5) 0.146 Uiso 1 calc R .
H41C H 1.1517(7) 0.8449(6) 0.4626(5) 0.146 Uiso 1 calc R .
C42 C 1.1641(5) 0.9778(5) 0.4700(5) 0.085(3) Uani 1 d . .
H42A H 1.1816(5) 0.9785(5) 0.4363(5) 0.127 Uiso 1 calc R .
H42B H 1.2053(5) 0.9628(5) 0.4940(5) 0.127 Uiso 1 calc R .
H42C H 1.1511(5) 1.0216(5) 0.4839(5) 0.127 Uiso 1 calc R .
C43 C 1.1157(8) 0.9735(7) 0.6635(5) 0.123(5) Uani 1 d D .
H43A H 1.0802(8) 0.9704(7) 0.6898(5) 0.147 Uiso 0.60 calc PR 1
H43D H 1.1664(8) 0.9845(7) 0.6545(5) 0.147 Uiso 0.40 d PR 2
C44 C 1.1419(22) 1.0467(9) 0.6685(14) 0.177(14) Uani 0.60 d PDU 1
H44A H 1.1706(22) 1.0609(9) 0.7031(14) 0.265 Uiso 0.60 calc PR 1
H44B H 1.0964(22) 1.0726(9) 0.6632(14) 0.265 Uiso 0.60 calc PR 1
H44C H 1.1751(22) 1.0522(9) 0.6422(14) 0.265 Uiso 0.60 calc PR 1
C45 C 1.1861(17) 0.9313(15) 0.6780(13) 0.185(15) Uani 0.60 d PDU 1
H45A H 1.2141(17) 0.9498(15) 0.7119(13) 0.278 Uiso 0.60 calc PR 1
H45B H 1.2207(17) 0.9305(15) 0.6517(13) 0.278 Uiso 0.60 calc PR 1
H45C H 1.1674(17) 0.8871(15) 0.6793(13) 0.278 Uiso 0.60 calc PR 1
C44A C 1.0932(31) 1.0421(13) 0.6878(17) 0.146(16) Uiso 0.40 d PD 2
H44J H 1.1255(31) 1.0552(13) 0.7214(17) 0.219 Uiso 0.40 calc PR 2
H44K H 1.0388(31) 1.0405(13) 0.6927(17) 0.219 Uiso 0.40 calc PR 2
H44L H 1.1013(31) 1.0735(13) 0.6646(17) 0.219 Uiso 0.40 calc PR 2
C45A C 1.1277(35) 0.9248(18) 0.7037(16) 0.168(20) Uiso 0.40 d PD 2
H45J H 1.1573(35) 0.9466(18) 0.7362(16) 0.252 Uiso 0.40 calc PR 2
H45K H 1.1560(35) 0.8880(18) 0.6897(16) 0.252 Uiso 0.40 calc PR 2
H45L H 1.0774(35) 0.9093(18) 0.7104(16) 0.252 Uiso 0.40 calc PR 2
C46 C 0.8648(5) 0.6647(4) 0.4890(3) 0.064(2) Uani 1 d . .
C47 C 0.9378(4) 0.6989(4) 0.4907(3) 0.064(2) Uani 1 d . .
O47 O 0.9444(3) 0.7489(3) 0.4615(2) 0.0674(13) Uani 1 d . .
C48 C 1.0056(6) 0.6818(5) 0.5211(4) 0.081(2) Uani 1 d . .
C49 C 0.9973(6) 0.6318(7) 0.5512(5) 0.101(4) Uani 1 d . .
H49A H 1.0416(6) 0.6219(7) 0.5735(5) 0.121 Uiso 1 calc R .
C50 C 0.9270(6) 0.5948(6) 0.5507(5) 0.098(3) Uani 1 d . .
C51 C 0.8609(6) 0.6121(5) 0.5172(4) 0.076(2) Uani 1 d . .
H51A H 0.8136(6) 0.5877(5) 0.5140(4) 0.092 Uiso 1 calc R .
C52 C 0.7936(4) 0.6798(4) 0.4547(3) 0.060(2) Uani 1 d . .
O52 O 0.7307(3) 0.6477(3) 0.4517(3) 0.075(2) Uani 1 d . .
O53 O 0.7978(3) 0.7278(3) 0.4262(2) 0.0623(12) Uani 1 d . .
C54 C 1.0838(5) 0.7191(6) 0.5225(4) 0.090(3) Uani 1 d D .
H54A H 1.0756(5) 0.7484(6) 0.4955(4) 0.108 Uiso 0.65 calc PR 1
H54D H 1.0704(5) 0.7629(6) 0.5165(4) 0.108 Uiso 0.35 d PR 2
C55 C 1.1496(10) 0.6729(11) 0.5078(12) 0.142(10) Uani 0.65 d PDU 1
H55A H 1.1976(10) 0.6986(11) 0.5092(12) 0.213 Uiso 0.65 calc PR 1
H55B H 1.1346(10) 0.6496(11) 0.4726(12) 0.213 Uiso 0.65 calc PR 1
H55C H 1.1575(10) 0.6418(11) 0.5324(12) 0.213 Uiso 0.65 calc PR 1
C56 C 1.1121(11) 0.7633(10) 0.5756(6) 0.107(6) Uani 0.65 d PD 1
H56A H 1.1614(11) 0.7853(10) 0.5739(6) 0.160 Uiso 0.65 calc PR 1
H56B H 1.1187(11) 0.7366(10) 0.6035(6) 0.160 Uiso 0.65 calc PR 1
H56C H 1.0737(11) 0.7955(10) 0.5825(6) 0.160 Uiso 0.65 calc PR 1
C55A C 1.1251(27) 0.6964(26) 0.4738(12) 0.136(16) Uiso 0.35 d PD 2
H55J H 1.1739(27) 0.7215(26) 0.4767(12) 0.204 Uiso 0.35 calc PR 2
H55K H 1.0915(27) 0.7033(26) 0.4421(12) 0.204 Uiso 0.35 calc PR 2
H55L H 1.1353(27) 0.6503(26) 0.4722(12) 0.204 Uiso 0.35 calc PR 2
C56A C 1.1432(25) 0.7218(35) 0.5739(11) 0.174(24) Uiso 0.35 d PD 2
H56J H 1.1902(25) 0.7463(35) 0.5707(11) 0.260 Uiso 0.35 calc PR 2
H56K H 1.1560(25) 0.6777(35) 0.5795(11) 0.260 Uiso 0.35 calc PR 2
H56L H 1.1201(25) 0.7430(35) 0.6033(11) 0.260 Uiso 0.35 calc PR 2
C57 C 0.9262(8) 0.5447(8) 0.5855(8) 0.146(6) Uani 1 d DU .
H57A H 0.9294(8) 0.5726(8) 0.6200(8) 0.175 Uiso 0.50 calc PR 1
H57D H 0.9607(8) 0.5593(8) 0.6179(8) 0.175 Uiso 0.50 d PR 2
C58 C 0.9985(14) 0.5032(20) 0.5954(19) 0.171(18) Uani 0.50 d PDU 1
H58A H 0.9888(14) 0.4726(20) 0.6190(19) 0.257 Uiso 0.50 calc PR 1
H58B H 1.0434(14) 0.5317(20) 0.6110(19) 0.257 Uiso 0.50 calc PR 1
H58C H 1.0086(14) 0.4792(20) 0.5624(19) 0.257 Uiso 0.50 calc PR 1
C59 C 0.8488(13) 0.5047(18) 0.5844(24) 0.157(20) Uani 0.50 d PDU 1
H59A H 0.8568(13) 0.4737(18) 0.6091(24) 0.236 Uiso 0.50 calc PR 1
H59B H 0.8326(13) 0.4813(18) 0.5494(24) 0.236 Uiso 0.50 calc PR 1
H59C H 0.8088(13) 0.5341(18) 0.5940(24) 0.236 Uiso 0.50 calc PR 1
C58A C 0.9633(23) 0.4820(13) 0.5604(16) 0.171(19) Uani 0.50 d PD 2
H58J H 0.9629(23) 0.4487(13) 0.5830(16) 0.257 Uiso 0.50 calc PR 2
H58K H 1.0165(23) 0.4926(13) 0.5560(16) 0.257 Uiso 0.50 calc PR 2
H58L H 0.9333(23) 0.4659(13) 0.5264(16) 0.257 Uiso 0.50 calc PR 2
C59A C 0.8452(14) 0.5285(13) 0.6009(16) 0.100(9) Uani 0.50 d PD 2
H59J H 0.8503(14) 0.4952(13) 0.6237(16) 0.151 Uiso 0.50 calc PR 2
H59K H 0.8090(14) 0.5126(13) 0.5695(16) 0.151 Uiso 0.50 calc PR 2
H59L H 0.8259(14) 0.5676(13) 0.6191(16) 0.151 Uiso 0.50 calc PR 2
W1' W 0.59468(2) 0.46250(2) 0.303065(14) 0.05750(8) Uani 1 d . .
W2' W 0.76736(2) 0.43927(2) 0.229138(13) 0.05184(7) Uani 1 d . .
O1' O 0.5594(3) 0.5368(3) 0.2933(3) 0.0711(14) Uani 1 d . .
O2' O 0.7282(3) 0.4142(3) 0.1651(2) 0.0648(13) Uani 1 d . .
O3' O 0.6717(3) 0.4571(3) 0.2567(2) 0.0602(12) Uani 1 d . .
C4' C 0.6400(5) 0.4396(5) 0.4329(3) 0.069(2) Uani 1 d . .
C5' C 0.5619(5) 0.4285(4) 0.4082(4) 0.071(2) Uani 1 d . .
O5' O 0.5380(3) 0.4444(3) 0.3598(2) 0.0719(14) Uani 1 d . .
C6' C 0.5053(6) 0.4011(5) 0.4346(4) 0.079(2) Uani 1 d . .
C7' C 0.5300(8) 0.3871(7) 0.4846(5) 0.101(3) Uani 1 d . .
H7'A H 0.4925(8) 0.3704(7) 0.5025(5) 0.122 Uiso 1 calc R .
C8' C 0.6074(8) 0.3962(6) 0.5105(4) 0.095(3) Uani 1 d . .
C9' C 0.6622(7) 0.4223(5) 0.4844(4) 0.083(2) Uani 1 d . .
H9'A H 0.7144(7) 0.4287(5) 0.5004(4) 0.100 Uiso 1 calc R .
C10' C 0.7001(5) 0.4711(4) 0.4083(3) 0.067(2) Uani 1 d . .
O10' O 0.7690(4) 0.4840(4) 0.4309(3) 0.084(2) Uani 1 d . .
O11' O 0.6789(3) 0.4902(3) 0.3624(2) 0.0662(13) Uani 1 d . .
C12' C 0.4203(6) 0.3855(6) 0.4074(5) 0.092(3) Uani 1 d . .
H12B H 0.4104(6) 0.4131(6) 0.3793(5) 0.110 Uiso 1 calc R .
C13' C 0.3607(9) 0.4022(9) 0.4454(7) 0.130(5) Uani 1 d . .
H13D H 0.3689(9) 0.4475(9) 0.4614(7) 0.194 Uiso 1 calc R .
H13E H 0.3674(9) 0.3743(9) 0.4725(7) 0.194 Uiso 1 calc R .
H13F H 0.3083(9) 0.3951(9) 0.4263(7) 0.194 Uiso 1 calc R .
C14' C 0.4092(8) 0.3159(9) 0.3822(8) 0.142(6) Uani 1 d . .
H14D H 0.4471(8) 0.3064(9) 0.3585(8) 0.212 Uiso 1 calc R .
H14E H 0.3570(8) 0.3085(9) 0.3628(8) 0.212 Uiso 1 calc R .
H14F H 0.4161(8) 0.2876(9) 0.4090(8) 0.212 Uiso 1 calc R .
C15' C 0.6337(12) 0.3827(7) 0.5662(5) 0.137(6) Uani 1 d D .
H15B H 0.6853(12) 0.4060(7) 0.5764(5) 0.164 Uiso 0.60 calc PR 1
H15E H 0.6899(12) 0.3813(7) 0.5683(5) 0.164 Uiso 0.40 d PR 2
C16' C 0.6503(22) 0.3110(9) 0.5708(11) 0.153(11) Uani 0.60 d PDU 1
H16D H 0.6666(22) 0.3067(9) 0.6072(11) 0.229 Uiso 0.60 calc PR 1
H16E H 0.6914(22) 0.2971(9) 0.5505(11) 0.229 Uiso 0.60 calc PR 1
H16F H 0.6034(22) 0.2839(9) 0.5575(11) 0.229 Uiso 0.60 calc PR 1
C17' C 0.5819(17) 0.4178(11) 0.6046(8) 0.140(11) Uani 0.60 d PD 1
H17D H 0.5994(17) 0.4086(11) 0.6398(8) 0.209 Uiso 0.60 calc PR 1
H17E H 0.5280(17) 0.4021(11) 0.5939(8) 0.209 Uiso 0.60 calc PR 1
H17F H 0.5858(17) 0.4645(11) 0.6042(8) 0.209 Uiso 0.60 calc PR 1
C16B C 0.6019(22) 0.3129(10) 0.5699(14) 0.108(10) Uiso 0.40 d PD 2
H16M H 0.6177(22) 0.3029(10) 0.6050(14) 0.162 Uiso 0.40 calc PR 2
H16N H 0.6226(22) 0.2814(10) 0.5447(14) 0.162 Uiso 0.40 calc PR 2
H16O H 0.5454(22) 0.3110(10) 0.5623(14) 0.162 Uiso 0.40 calc PR 2
C17B C 0.6432(37) 0.4294(19) 0.6191(12) 0.177(23) Uiso 0.40 d PD 2
H17M H 0.6611(37) 0.4053(19) 0.6475(12) 0.266 Uiso 0.40 calc PR 2
H17N H 0.5935(37) 0.4477(19) 0.6244(12) 0.266 Uiso 0.40 calc PR 2
H17O H 0.6811(37) 0.4645(19) 0.6184(12) 0.266 Uiso 0.40 calc PR 2
C18' C 0.5225(4) 0.2964(4) 0.2652(3) 0.063(2) Uani 1 d . .
C19' C 0.4806(4) 0.3491(4) 0.2496(3) 0.064(2) Uani 1 d . .
O19' O 0.5145(3) 0.4111(3) 0.2550(2) 0.0677(13) Uani 1 d . .
C20' C 0.4006(5) 0.3406(5) 0.2259(4) 0.076(2) Uani 1 d . .
C21' C 0.3673(5) 0.2784(6) 0.2184(4) 0.085(3) Uani 1 d . .
H21B H 0.3152(5) 0.2717(6) 0.2023(4) 0.102 Uiso 1 calc R .
C22' C 0.4072(6) 0.2244(5) 0.2335(5) 0.089(3) Uani 1 d . .
C23' C 0.4854(5) 0.2336(5) 0.2555(4) 0.076(2) Uani 1 d . .
H23B H 0.5138(5) 0.1975(5) 0.2638(4) 0.092 Uiso 1 calc R .
C24' C 0.6062(5) 0.3062(4) 0.2898(3) 0.064(2) Uani 1 d . .
O24' O 0.6364(3) 0.3602(3) 0.3106(2) 0.0638(12) Uani 1 d . .
O25' O 0.6466(3) 0.2531(3) 0.2886(3) 0.0728(14) Uani 1 d . .
C26' C 0.3579(5) 0.4004(6) 0.2111(5) 0.089(3) Uani 1 d . .
H26B H 0.3947(5) 0.4269(6) 0.1959(5) 0.107 Uiso 1 calc R .
C27' C 0.2880(7) 0.3827(8) 0.1700(6) 0.125(5) Uani 1 d . .
H27D H 0.2629(7) 0.4222(8) 0.1620(6) 0.187 Uiso 1 calc R .
H27E H 0.2515(7) 0.3549(8) 0.1830(6) 0.187 Uiso 1 calc R .
H27F H 0.3043(7) 0.3596(8) 0.1386(6) 0.187 Uiso 1 calc R .
C28' C 0.3369(8) 0.4427(8) 0.2597(6) 0.121(5) Uani 1 d . .
H28D H 0.3834(8) 0.4531(8) 0.2853(6) 0.182 Uiso 1 calc R .
H28E H 0.2987(8) 0.4191(8) 0.2747(6) 0.182 Uiso 1 calc R .
H28F H 0.3153(8) 0.4828(8) 0.2500(6) 0.182 Uiso 1 calc R .
C29' C 0.3653(8) 0.1559(7) 0.2234(8) 0.124(5) Uani 1 d . .
H29B H 0.3113(8) 0.1639(7) 0.2083(8) 0.149 Uiso 1 calc R .
C30' C 0.3921(15) 0.1112(9) 0.1837(8) 0.169(8) Uani 1 d U .
H30D H 0.3949(15) 0.1323(9) 0.1530(8) 0.253 Uiso 1 calc R .
H30E H 0.3563(15) 0.0733(9) 0.1744(8) 0.253 Uiso 1 calc R .
H30F H 0.4435(15) 0.0975(9) 0.1966(8) 0.253 Uiso 1 calc R .
C31' C 0.3563(15) 0.1324(10) 0.2760(10) 0.188(10) Uani 1 d U .
H31D H 0.3377(15) 0.1675(10) 0.2992(10) 0.282 Uiso 1 calc R .
H31E H 0.4064(15) 0.1195(10) 0.2921(10) 0.282 Uiso 1 calc R .
H31F H 0.3192(15) 0.0953(10) 0.2698(10) 0.282 Uiso 1 calc R .
C32' C 0.8795(5) 0.5783(4) 0.2988(4) 0.065(2) Uani 1 d . .
C33' C 0.8557(4) 0.5702(4) 0.2443(3) 0.059(2) Uani 1 d . .
O33' O 0.7961(3) 0.5261(3) 0.2206(2) 0.0581(11) Uani 1 d . .
C34' C 0.8904(5) 0.6092(5) 0.2122(4) 0.071(2) Uani 1 d . .
C35' C 0.9490(6) 0.6540(5) 0.2372(5) 0.084(3) Uani 1 d . .
H35B H 0.9739(6) 0.6790(5) 0.2164(5) 0.101 Uiso 1 calc R .
C36' C 0.9740(6) 0.6648(5) 0.2924(5) 0.091(3) Uani 1 d . .
C37' C 0.9366(6) 0.6277(5) 0.3222(4) 0.083(3) Uani 1 d . .
H37B H 0.9494(6) 0.6354(5) 0.3588(4) 0.100 Uiso 1 calc R .
C38' C 0.8455(4) 0.5347(4) 0.3309(3) 0.060(2) Uani 1 d . .
O38' O 0.8164(3) 0.4786(3) 0.3126(2) 0.0633(12) Uani 1 d . .
O39' O 0.8493(4) 0.5568(4) 0.3815(2) 0.083(2) Uani 1 d . .
C40' C 0.8619(6) 0.6016(5) 0.1528(4) 0.079(2) Uani 1 d . .
H40B H 0.8043(6) 0.5980(5) 0.1488(4) 0.095 Uiso 1 calc R .
C41' C 0.8872(10) 0.5381(7) 0.1233(5) 0.116(4) Uani 1 d . .
H41D H 0.8726(10) 0.5015(7) 0.1400(5) 0.174 Uiso 1 calc R .
H41E H 0.9433(10) 0.5403(7) 0.1240(5) 0.174 Uiso 1 calc R .
H41F H 0.8616(10) 0.5324(7) 0.0873(5) 0.174 Uiso 1 calc R .
C42' C 0.8824(10) 0.6627(8) 0.1294(7) 0.130(5) Uani 1 d . .
H42D H 0.8650(10) 0.7011(8) 0.1498(7) 0.195 Uiso 1 calc R .
H42E H 0.8568(10) 0.6588(8) 0.0935(7) 0.195 Uiso 1 calc R .
H42F H 0.9384(10) 0.6668(8) 0.1302(7) 0.195 Uiso 1 calc R .
C43' C 1.0378(7) 0.7165(6) 0.3189(6) 0.117(5) Uani 1 d D .
H43B H 1.0337(7) 0.7273(6) 0.3567(6) 0.140 Uiso 0.55 calc PR 1
H43E H 1.0197(7) 0.7373(6) 0.3505(6) 0.140 Uiso 0.45 d PR 2
C44' C 1.0300(14) 0.7801(9) 0.2922(10) 0.118(8) Uani 0.55 d PDU 1
H44D H 1.0706(14) 0.8122(9) 0.3093(10) 0.177 Uiso 0.55 calc PR 1
H44E H 0.9793(14) 0.7978(9) 0.2953(10) 0.177 Uiso 0.55 calc PR 1
H44F H 1.0353(14) 0.7694(9) 0.2554(10) 0.177 Uiso 0.55 calc PR 1
C45' C 1.1182(9) 0.6870(12) 0.3121(13) 0.130(9) Uani 0.55 d PDU 1
H45D H 1.1597(9) 0.7186(12) 0.3285(13) 0.194 Uiso 0.55 calc PR 1
H45E H 1.1218(9) 0.6763(12) 0.2751(13) 0.194 Uiso 0.55 calc PR 1
H45F H 1.1231(9) 0.6478(12) 0.3285(13) 0.194 Uiso 0.55 calc PR 1
C44B C 1.0669(27) 0.7690(25) 0.2877(24) 0.203(29) Uiso 0.45 d PD 2
H44M H 1.1069(27) 0.7975(25) 0.3101(24) 0.305 Uiso 0.45 calc PR 2
H44N H 1.0236(27) 0.7946(25) 0.2759(24) 0.305 Uiso 0.45 calc PR 2
H44O H 1.0883(27) 0.7474(25) 0.2576(24) 0.305 Uiso 0.45 calc PR 2
C45B C 1.1100(18) 0.6804(19) 0.3428(16) 0.138(13) Uiso 0.45 d PD 2
H45M H 1.1509(18) 0.7124(19) 0.3597(16) 0.207 Uiso 0.45 calc PR 2
H45N H 1.1293(18) 0.6517(19) 0.3151(16) 0.207 Uiso 0.45 calc PR 2
H45O H 1.0945(18) 0.6548(19) 0.3684(16) 0.207 Uiso 0.45 calc PR 2
C46' C 0.9025(5) 0.3290(5) 0.2735(4) 0.068(2) Uani 1 d . .
C47' C 0.9291(4) 0.3804(4) 0.2476(3) 0.060(2) Uani 1 d . .
O47' O 0.8760(3) 0.4206(3) 0.2249(2) 0.0581(11) Uani 1 d . .
C48' C 1.0079(4) 0.3893(5) 0.2429(3) 0.067(2) Uani 1 d . .
C49' C 1.0600(5) 0.3463(5) 0.2648(4) 0.080(2) Uani 1 d . .
H49B H 1.1131(5) 0.3523(5) 0.2621(4) 0.095 Uiso 1 calc R .
C50' C 1.0383(5) 0.2951(5) 0.2902(4) 0.079(2) Uani 1 d . .
C51' C 0.9590(5) 0.2871(5) 0.2942(4) 0.074(2) Uani 1 d . .
H51B H 0.9426(5) 0.2530(5) 0.3110(4) 0.088 Uiso 1 calc R .
C52' C 0.8194(5) 0.3168(4) 0.2768(4) 0.065(2) Uani 1 d . .
O52' O 0.7967(4) 0.2719(3) 0.2993(3) 0.086(2) Uani 1 d . .
O53' O 0.7673(3) 0.3545(3) 0.2556(2) 0.0607(12) Uani 1 d . .
C54' C 1.0340(5) 0.4445(5) 0.2159(4) 0.070(2) Uani 1 d . .
H54B H 0.9883(5) 0.4717(5) 0.2096(4) 0.084 Uiso 1 calc R .
C55' C 1.0565(11) 0.4196(7) 0.1625(6) 0.131(5) Uani 1 d U .
H55D H 1.0727(11) 0.4562(7) 0.1465(6) 0.196 Uiso 1 calc R .
H55E H 1.0120(11) 0.3963(7) 0.1402(6) 0.196 Uiso 1 calc R .
H55F H 1.0991(11) 0.3903(7) 0.1666(6) 0.196 Uiso 1 calc R .
C56' C 1.0996(11) 0.4898(8) 0.2494(7) 0.143(6) Uani 1 d U .
H56D H 1.1135(11) 0.5239(8) 0.2300(7) 0.215 Uiso 1 calc R .
H56E H 1.1449(11) 0.4646(8) 0.2579(7) 0.215 Uiso 1 calc R .
H56F H 1.0818(11) 0.5094(8) 0.2815(7) 0.215 Uiso 1 calc R .
C57' C 1.0970(6) 0.2489(6) 0.3136(5) 0.097(3) Uani 1 d D .
H57B H 1.0705(6) 0.2227(6) 0.3354(5) 0.116 Uiso 0.70 calc PR 1
H57E H 1.1366(6) 0.2616(6) 0.2936(5) 0.116 Uiso 0.30 d PR 2
C58' C 1.1703(10) 0.2844(8) 0.3477(9) 0.129(7) Uani 0.70 d PDU 1
H58D H 1.2046(10) 0.2524(8) 0.3612(9) 0.194 Uiso 0.70 calc PR 1
H58E H 1.1547(10) 0.3133(8) 0.3768(9) 0.194 Uiso 0.70 calc PR 1
H58F H 1.1975(10) 0.3098(8) 0.3267(9) 0.194 Uiso 0.70 calc PR 1
C59' C 1.1252(16) 0.2013(10) 0.2685(7) 0.155(11) Uani 0.70 d PDU 1
H59D H 1.1622(16) 0.1722(10) 0.2834(7) 0.233 Uiso 0.70 calc PR 1
H59E H 1.1500(16) 0.2264(10) 0.2460(7) 0.233 Uiso 0.70 calc PR 1
H59F H 1.0808(16) 0.1758(10) 0.2480(7) 0.233 Uiso 0.70 calc PR 1
C58B C 1.1363(71) 0.2498(33) 0.3714(16) 0.291(67) Uiso 0.30 d PD 2
H58M H 1.1708(71) 0.2138(33) 0.3733(16) 0.437 Uiso 0.30 calc PR 2
H58N H 1.0964(71) 0.2456(33) 0.3935(16) 0.437 Uiso 0.30 calc PR 2
H58O H 1.1661(71) 0.2908(33) 0.3834(16) 0.437 Uiso 0.30 calc PR 2
C59B C 1.0896(33) 0.1779(12) 0.2835(18) 0.111(15) Uiso 0.30 d PD 2
H59M H 1.1282(33) 0.1516(12) 0.3003(18) 0.167 Uiso 0.30 calc PR 2
H59N H 1.0981(33) 0.1787(12) 0.2475(18) 0.167 Uiso 0.30 calc PR 2
H59O H 1.0378(33) 0.1593(12) 0.2838(18) 0.167 Uiso 0.30 calc PR 2
W1" W 0.69619(2) 0.80313(2) -0.024495(14) 0.05537(8) Uani 1 d . .
W2" W 0.88081(2) 0.76283(2) -0.082338(14) 0.05975(8) Uani 1 d . .
O1" O 0.6706(3) 0.8775(3) -0.0419(3) 0.0706(14) Uani 1 d . .
O2" O 0.8523(3) 0.7393(3) -0.1474(2) 0.0722(14) Uani 1 d . .
O3" O 0.7820(3) 0.7889(3) -0.0636(2) 0.0643(13) Uani 1 d . .
C4" C 0.7148(5) 0.7894(4) 0.1083(3) 0.064(2) Uani 1 d . .
C5" C 0.6395(4) 0.7806(4) 0.0774(3) 0.061(2) Uani 1 d . .
O5" O 0.6267(3) 0.7956(3) 0.0280(2) 0.0635(13) Uani 1 d . .
C6" C 0.5752(5) 0.7573(5) 0.0995(4) 0.072(2) Uani 1 d . .
C7" C 0.5888(5) 0.7425(5) 0.1502(4) 0.075(2) Uani 1 d . .
H7"A H 0.5467(5) 0.7267(5) 0.1647(4) 0.091 Uiso 1 calc R .
C8" C 0.6641(5) 0.7502(5) 0.1815(3) 0.070(2) Uani 1 d . .
C9" C 0.7252(5) 0.7742(5) 0.1599(4) 0.071(2) Uani 1 d . .
H9"A H 0.7749(5) 0.7807(5) 0.1801(4) 0.085 Uiso 1 calc R .
C10" C 0.7823(5) 0.8166(4) 0.0876(3) 0.064(2) Uani 1 d . .
O10" O 0.8476(3) 0.8270(4) 0.1155(2) 0.082(2) Uani 1 d . .
O11" O 0.7732(3) 0.8320(3) 0.0398(2) 0.0654(13) Uani 1 d . .
C12" C 0.4934(5) 0.7501(6) 0.0670(4) 0.087(3) Uani 1 d D .
H12C H 0.4961(5) 0.7643(6) 0.0326(4) 0.105 Uiso 0.65 calc PR 1
H12D H 0.5016(5) 0.7426(6) 0.0306(4) 0.105 Uiso 0.35 d PR 2
C13" C 0.4348(9) 0.7925(11) 0.0960(9) 0.136(9) Uani 0.65 d PD 1
H13G H 0.3837(9) 0.7873(11) 0.0750(9) 0.204 Uiso 0.65 calc PR 1
H13H H 0.4526(9) 0.8380(11) 0.1014(9) 0.204 Uiso 0.65 calc PR 1
H13I H 0.4318(9) 0.7784(11) 0.1297(9) 0.204 Uiso 0.65 calc PR 1
C14" C 0.4631(12) 0.6767(7) 0.0584(11) 0.133(9) Uani 0.65 d PD 1
H14G H 0.4115(12) 0.6724(7) 0.0379(11) 0.199 Uiso 0.65 calc PR 1
H14H H 0.4605(12) 0.6626(7) 0.0921(11) 0.199 Uiso 0.65 calc PR 1
H14I H 0.4984(12) 0.6498(7) 0.0399(11) 0.199 Uiso 0.65 calc PR 1
C13C C 0.4526(28) 0.8167(13) 0.0720(24) 0.144(20) Uiso 0.35 d PD 2
H13J H 0.4012(28) 0.8113(13) 0.0513(24) 0.216 Uiso 0.35 calc PR 2
H13K H 0.4835(28) 0.8491(13) 0.0594(24) 0.216 Uiso 0.35 calc PR 2
H13L H 0.4477(28) 0.8310(13) 0.1085(24) 0.216 Uiso 0.35 calc PR 2
C14C C 0.4351(26) 0.6939(17) 0.0737(28) 0.145(23) Uiso 0.35 d PD 2
H14J H 0.3865(26) 0.6961(17) 0.0505(28) 0.218 Uiso 0.35 calc PR 2
H14K H 0.4250(26) 0.6989(17) 0.1097(28) 0.218 Uiso 0.35 calc PR 2
H14L H 0.4575(26) 0.6520(17) 0.0649(28) 0.218 Uiso 0.35 calc PR 2
C15" C 0.6725(5) 0.7312(6) 0.2376(4) 0.078(2) Uani 1 d . .
H15C H 0.6278(5) 0.7493(6) 0.2538(4) 0.094 Uiso 1 calc R .
C16" C 0.6662(8) 0.6567(7) 0.2360(5) 0.104(3) Uani 1 d . .
H16G H 0.6188(8) 0.6392(7) 0.2135(5) 0.156 Uiso 1 calc R .
H16H H 0.6649(8) 0.6466(7) 0.2711(5) 0.156 Uiso 1 calc R .
H16I H 0.7109(8) 0.6372(7) 0.2224(5) 0.156 Uiso 1 calc R .
C17" C 0.7473(7) 0.7615(9) 0.2730(5) 0.120(5) Uani 1 d U .
H17G H 0.7496(7) 0.8084(9) 0.2732(5) 0.180 Uiso 1 calc R .
H17H H 0.7926(7) 0.7428(9) 0.2597(5) 0.180 Uiso 1 calc R .
H17I H 0.7466(7) 0.7522(9) 0.3084(5) 0.180 Uiso 1 calc R .
C18" C 0.6082(5) 0.6435(4) -0.0498(3) 0.065(2) Uani 1 d . .
C19" C 0.5741(4) 0.6961(4) -0.0727(3) 0.060(2) Uani 1 d . .
O19" O 0.6181(3) 0.7522(3) -0.0738(2) 0.0604(12) Uani 1 d . .
C20" C 0.4943(4) 0.6919(4) -0.0969(3) 0.061(2) Uani 1 d . .
C21" C 0.4534(5) 0.6321(5) -0.0971(4) 0.076(2) Uani 1 d . .
H21C H 0.4010(5) 0.6275(5) -0.1129(4) 0.091 Uiso 1 calc R .
C22" C 0.4868(6) 0.5777(5) -0.0746(5) 0.087(3) Uani 1 d . .
C23" C 0.5641(6) 0.5840(5) -0.0522(5) 0.083(3) Uani 1 d . .
H23C H 0.5879(6) 0.5487(5) -0.0384(5) 0.099 Uiso 1 calc R .
C24" C 0.6904(5) 0.6492(4) -0.0242(4) 0.066(2) Uani 1 d . .
O24" O 0.7271(3) 0.7028(3) -0.0078(2) 0.0623(12) Uani 1 d . .
O25" O 0.7235(4) 0.5937(3) -0.0196(3) 0.083(2) Uani 1 d . .
C26" C 0.4604(5) 0.7495(5) -0.1191(3) 0.068(2) Uani 1 d . .
H26C H 0.4974(5) 0.7651(5) -0.1408(3) 0.081 Uiso 1 calc R .
C27" C 0.3797(5) 0.7310(6) -0.1556(4) 0.085(3) Uani 1 d . .
H27G H 0.3597(5) 0.7696(6) -0.1692(4) 0.127 Uiso 1 calc R .
H27H H 0.3427(5) 0.7143(6) -0.1355(4) 0.127 Uiso 1 calc R .
H27I H 0.3872(5) 0.6979(6) -0.1846(4) 0.127 Uiso 1 calc R .
C28" C 0.4499(6) 0.8057(5) -0.0764(5) 0.092(3) Uani 1 d . .
H28G H 0.4278(6) 0.8420(5) -0.0924(5) 0.138 Uiso 1 calc R .
H28H H 0.5000(6) 0.8196(5) -0.0559(5) 0.138 Uiso 1 calc R .
H28I H 0.4150(6) 0.7913(5) -0.0538(5) 0.138 Uiso 1 calc R .
C29" C 0.4390(7) 0.5129(6) -0.0765(6) 0.113(4) Uani 1 d . .
H29C H 0.4704(7) 0.4867(6) -0.0529(6) 0.136 Uiso 1 calc R .
C30" C 0.4289(13) 0.4747(8) -0.1293(8) 0.163(8) Uani 1 d . .
H30G H 0.4795(13) 0.4686(8) -0.1407(8) 0.245 Uiso 1 calc R .
H30H H 0.3967(13) 0.4980(8) -0.1535(8) 0.245 Uiso 1 calc R .
H30I H 0.4040(13) 0.4325(8) -0.1286(8) 0.245 Uiso 1 calc R .
C31" C 0.3628(8) 0.5260(8) -0.0540(6) 0.124(5) Uani 1 d . .
H31G H 0.3743(8) 0.5513(8) -0.0193(6) 0.186 Uiso 1 calc R .
H31H H 0.3366(8) 0.4847(8) -0.0518(6) 0.186 Uiso 1 calc R .
H31I H 0.3293(8) 0.5502(8) -0.0767(6) 0.186 Uiso 1 calc R .
C32" C 1.0065(5) 0.8866(4) -0.0050(4) 0.069(2) Uani 1 d . .
C33" C 0.9898(5) 0.8830(5) -0.0593(4) 0.072(2) Uani 1 d . .
O33" O 0.9263(3) 0.8468(3) -0.0871(2) 0.0703(14) Uani 1 d . .
C34" C 1.0353(6) 0.9191(5) -0.0870(4) 0.082(3) Uani 1 d . .
C35" C 1.1006(6) 0.9568(6) -0.0570(5) 0.097(3) Uani 1 d . .
H35C H 1.1328(6) 0.9801(6) -0.0748(5) 0.116 Uiso 1 calc R .
C36" C 1.1191(6) 0.9611(6) -0.0036(5) 0.090(3) Uani 1 d . .
C37" C 1.0714(6) 0.9265(5) 0.0233(4) 0.080(2) Uani 1 d . .
H37C H 1.0822(6) 0.9295(5) 0.0599(4) 0.096 Uiso 1 calc R .
C38" C 0.9577(5) 0.8499(5) 0.0241(4) 0.070(2) Uani 1 d . .
O38" O 0.9158(3) 0.8004(3) 0.0035(2) 0.0660(13) Uani 1 d . .
O39" O 0.9601(4) 0.8710(4) 0.0746(3) 0.086(2) Uani 1 d . .
C40" C 1.0168(7) 0.9138(6) -0.1464(5) 0.100(3) Uani 1 d D .
H40C H 0.9597(7) 0.9065(6) -0.1564(5) 0.120 Uiso 0.55 calc PR 1
H40D H 0.9711(7) 0.8830(6) -0.1578(5) 0.120 Uiso 0.45 d PR 2
C41" C 1.0570(19) 0.8539(10) -0.1727(10) 0.133(11) Uani 0.55 d PD 1
H41G H 1.0451(19) 0.8508(10) -0.2105(10) 0.200 Uiso 0.55 calc PR 1
H41H H 1.0381(19) 0.8144(10) -0.1617(10) 0.200 Uiso 0.55 calc PR 1
H41I H 1.1130(19) 0.8594(10) -0.1623(10) 0.200 Uiso 0.55 calc PR 1
C42" C 1.0418(21) 0.9783(8) -0.1650(10) 0.120(9) Uani 0.55 d PD 1
H42G H 1.0296(21) 0.9740(8) -0.2028(10) 0.180 Uiso 0.55 calc PR 1
H42H H 1.0974(21) 0.9869(8) -0.1546(10) 0.180 Uiso 0.55 calc PR 1
H42I H 1.0139(21) 1.0141(8) -0.1491(10) 0.180 Uiso 0.55 calc PR 1
C41C C 1.0877(24) 0.8835(23) -0.1712(22) 0.176(23) Uiso 0.45 d PD 2
H41J H 1.0766(24) 0.8799(23) -0.2091(22) 0.264 Uiso 0.45 calc PR 2
H41K H 1.0961(24) 0.8405(23) -0.1613(22) 0.264 Uiso 0.45 calc PR 2
H41L H 1.1341(24) 0.9115(23) -0.1586(22) 0.264 Uiso 0.45 calc PR 2
C42C C 0.9939(31) 0.9766(19) -0.1709(23) 0.190(28) Uiso 0.45 d PD 2
H42J H 0.9838(31) 0.9658(19) -0.2088(23) 0.285 Uiso 0.45 calc PR 2
H42K H 1.0363(31) 1.0094(19) -0.1611(23) 0.285 Uiso 0.45 calc PR 2
H42L H 0.9473(31) 0.9935(19) -0.1581(23) 0.285 Uiso 0.45 calc PR 2
C43" C 1.1938(6) 1.0001(5) 0.0237(4) 0.100(4) Uani 1 d D .
H43C H 1.1914(6) 1.0435(5) 0.0118(4) 0.121 Uiso 0.50 calc PR 1
H43F H 1.2033(6) 1.0358(5) 0.0046(4) 0.121 Uiso 0.50 d PR 2
C44" C 1.2681(17) 0.9685(20) 0.0055(16) 0.133(15) Uani 0.50 d PDU 1
H44G H 1.3141(17) 0.9942(20) 0.0234(16) 0.200 Uiso 0.50 calc PR 1
H44H H 1.2656(17) 0.9673(20) -0.0320(16) 0.200 Uiso 0.50 calc PR 1
H44I H 1.2708(17) 0.9244(20) 0.0140(16) 0.200 Uiso 0.50 calc PR 1
C45" C 1.2012(18) 1.0130(16) 0.0845(5) 0.085(8) Uani 0.50 d PDU 1
H45G H 1.2496(18) 1.0377(16) 0.0988(5) 0.128 Uiso 0.50 calc PR 1
H45H H 1.2012(18) 0.9716(16) 0.0980(5) 0.128 Uiso 0.50 calc PR 1
H45I H 1.1576(18) 1.0376(16) 0.0948(5) 0.128 Uiso 0.50 calc PR 1
C44C C 1.2636(19) 0.9533(21) 0.0234(18) 0.148(19) Uani 0.50 d PDU 2
H44P H 1.3112(19) 0.9773(21) 0.0405(18) 0.222 Uiso 0.50 calc PR 2
H44Q H 1.2692(19) 0.9363(21) -0.0125(18) 0.222 Uiso 0.50 calc PR 2
H44R H 1.2535(19) 0.9173(21) 0.0420(18) 0.222 Uiso 0.50 calc PR 2
C45C C 1.1915(26) 1.0319(16) 0.0816(7) 0.096(11) Uani 0.50 d PDU 2
H45P H 1.2407(26) 1.0553(16) 0.0956(7) 0.144 Uiso 0.50 calc PR 2
H45Q H 1.1828(26) 0.9979(16) 0.1026(7) 0.144 Uiso 0.50 calc PR 2
H45R H 1.1495(26) 1.0620(16) 0.0826(7) 0.144 Uiso 0.50 calc PR 2
C46" C 0.9918(5) 0.6558(5) -0.0148(4) 0.075(2) Uani 1 d . .
C47" C 1.0286(5) 0.6972(5) -0.0403(4) 0.070(2) Uani 1 d . .
O47" O 0.9876(3) 0.7341(3) -0.0761(2) 0.0718(15) Uani 1 d . .
C48" C 1.1126(5) 0.7054(5) -0.0337(4) 0.080(2) Uani 1 d . .
C49" C 1.1515(6) 0.6685(7) 0.0029(5) 0.096(3) Uani 1 d . .
H49C H 1.2062(6) 0.6729(7) 0.0092(5) 0.116 Uiso 1 calc R .
C50" C 1.1164(6) 0.6267(7) 0.0302(5) 0.101(3) Uani 1 d . .
C51" C 1.0339(6) 0.6186(7) 0.0205(5) 0.093(3) Uani 1 d . .
H51C H 1.0077(6) 0.5891(7) 0.0372(5) 0.112 Uiso 1 calc R .
C52" C 0.9050(5) 0.6440(5) -0.0250(4) 0.076(2) Uani 1 d . .
O52" O 0.8716(4) 0.6020(4) -0.0039(3) 0.092(2) Uani 1 d . .
O53" O 0.8621(3) 0.6790(3) -0.0567(2) 0.0650(13) Uani 1 d . .
C54" C 1.1523(6) 0.7505(6) -0.0644(5) 0.095(3) Uani 1 d . .
H54C H 1.1208(6) 0.7896(6) -0.0660(5) 0.113 Uiso 1 calc R .
C55" C 1.1526(8) 0.7177(8) -0.1206(6) 0.118(5) Uani 1 d . .
H55G H 1.1780(8) 0.7470(8) -0.1396(6) 0.177 Uiso 1 calc R .
H55H H 1.0994(8) 0.7076(8) -0.1376(6) 0.177 Uiso 1 calc R .
H55I H 1.1807(8) 0.6777(8) -0.1204(6) 0.177 Uiso 1 calc R .
C56" C 1.2352(7) 0.7740(8) -0.0380(6) 0.117(4) Uani 1 d . .
H56G H 1.2577(7) 0.8025(8) -0.0591(6) 0.175 Uiso 1 calc R .
H56H H 1.2672(7) 0.7366(8) -0.0348(6) 0.175 Uiso 1 calc R .
H56I H 1.2328(7) 0.7979(8) -0.0034(6) 0.175 Uiso 1 calc R .
C57" C 1.1590(8) 0.5868(11) 0.0712(7) 0.156(7) Uani 1 d D .
H57C H 1.1340(8) 0.5423(11) 0.0633(7) 0.188 Uiso 0.65 calc PR 1
H57F H 1.1258(8) 0.5541(11) 0.0816(7) 0.188 Uiso 0.35 d PR 2
C58" C 1.2468(11) 0.5785(19) 0.0664(13) 0.178(15) Uani 0.65 d PD 1
H58G H 1.2522(11) 0.5618(19) 0.0304(13) 0.267 Uiso 0.65 calc PR 1
H58H H 1.2681(11) 0.5479(19) 0.0891(13) 0.267 Uiso 0.65 calc PR 1
H58I H 1.2750(11) 0.6204(19) 0.0767(13) 0.267 Uiso 0.65 calc PR 1
C59" C 1.1473(16) 0.6135(17) 0.1284(7) 0.158(12) Uani 0.65 d PD 1
H59G H 1.0921(16) 0.6181(17) 0.1300(7) 0.238 Uiso 0.65 calc PR 1
H59H H 1.1747(16) 0.6557(17) 0.1391(7) 0.238 Uiso 0.65 calc PR 1
H59I H 1.1678(16) 0.5832(17) 0.1515(7) 0.238 Uiso 0.65 calc PR 1
C58C C 1.2204(32) 0.5513(36) 0.0400(31) 0.201(39) Uiso 0.35 d PD 2
H58P H 1.2511(32) 0.5243(36) 0.0619(31) 0.301 Uiso 0.35 calc PR 2
H58Q H 1.2544(32) 0.5835(36) 0.0297(31) 0.301 Uiso 0.35 calc PR 2
H58R H 1.1936(32) 0.5239(36) 0.0089(31) 0.301 Uiso 0.35 calc PR 2
C59C C 1.2016(34) 0.6469(24) 0.1090(24) 0.183(25) Uiso 0.35 d PD 2
H59P H 1.2327(34) 0.6318(24) 0.1385(24) 0.275 Uiso 0.35 calc PR 2
H59Q H 1.1632(34) 0.6762(24) 0.1216(24) 0.275 Uiso 0.35 calc PR 2
H59R H 1.2352(34) 0.6700(24) 0.0902(24) 0.275 Uiso 0.35 calc PR 2

loop_
_atom_type_symbol
_atom_type_description
_atom_type_scat_dispersion_real
_atom_type_scat_dispersion_imag
_atom_type_scat_source
C C 0.0181 0.0091 'International Tables Vol C Tables 4.2.6.8 and 6.1.1.4'
H H 0.0000 0.0000 'International Tables Vol C Tables 4.2.6.8 and 6.1.1.4'
O O 0.0492 0.0322 'International Tables Vol C Tables 4.2.6.8 and 6.1.1.4'
W W -5.4734 5.5774 'International Tables Vol C Tables 4.2.6.8 and 6.1.1.4'

loop_
_geom_angle_atom_site_label_1
_geom_angle_atom_site_label_2
_geom_angle_atom_site_label_3
_geom_angle
_geom_angle_site_symmetry_1
_geom_angle_site_symmetry_3
_geom_angle_publ_flag
O1 W1 O3 98.2(3) . . ?
O1 W1 O19 97.1(3) . . ?
O3 W1 O19 98.3(2) . . ?
O1 W1 O5 99.5(3) . . ?
O3 W1 O5 161.4(2) . . ?
O19 W1 O5 85.3(2) . . ?
O1 W1 O11 101.4(3) . . ?
O3 W1 O11 88.8(2) . . ?
O19 W1 O11 159.0(2) . . ?
O5 W1 O11 82.0(2) . . ?
O1 W1 O24 176.5(3) . . ?
O3 W1 O24 80.3(2) . . ?
O19 W1 O24 80.1(2) . . ?
O5 W1 O24 82.4(2) . . ?
O11 W1 O24 81.8(2) . . ?
O2 W2 O3 98.6(3) . . ?
O2 W2 O33 97.0(3) . . ?
O3 W2 O33 97.5(2) . . ?
O2 W2 O47 99.0(3) . . ?
O3 W2 O47 161.2(2) . . ?
O33 W2 O47 86.8(2) . . ?
O2 W2 O53 100.4(3) . . ?
O3 W2 O53 88.1(2) . . ?
O33 W2 O53 160.7(2) . . ?
O47 W2 O53 82.3(2) . . ?
O2 W2 O38 176.6(3) . . ?
O3 W2 O38 80.2(2) . . ?
O33 W2 O38 80.0(2) . . ?
O47 W2 O38 82.5(2) . . ?
O53 W2 O38 82.8(2) . . ?
W1 O3 W2 162.4(3) . . ?
C9 C4 C5 119.6(8) . . ?
C9 C4 C10 118.8(9) . . ?
C5 C4 C10 121.5(8) . . ?
O5 C5 C4 121.9(7) . . ?
O5 C5 C6 117.6(9) . . ?
C4 C5 C6 120.5(8) . . ?
C5 O5 W1 133.6(5) . . ?
C7 C6 C5 115.8(10) . . ?
C7 C6 C12 125.6(9) . . ?
C5 C6 C12 118.6(9) . . ?
C8 C7 C6 124.6(10) . . ?
C9 C8 C7 117.9(10) . . ?
C9 C8 C15 119.5(11) . . ?
C7 C8 C15 122.5(11) . . ?
C8 C9 C4 121.5(11) . . ?
O10 C10 O11 120.7(8) . . ?
O10 C10 C4 121.4(9) . . ?
O11 C10 C4 117.9(9) . . ?
C10 O11 W1 135.3(6) . . ?
C6 C12 C14 112.7(11) . . ?
C6 C12 C13 109.8(11) . . ?
C14 C12 C13 110.2(13) . . ?
C8 C15 C17 111.4(14) . . ?
C8 C15 C16A 119.3(27) . . ?
C8 C15 C17A 103.3(15) . . ?
C16A C15 C17A 110.9(14) . . ?
C8 C15 C16 110.8(11) . . ?
C17 C15 C16 109.1(12) . . ?
C19 C18 C23 118.4(8) . . ?
C19 C18 C24 120.8(7) . . ?
C23 C18 C24 120.7(8) . . ?
O19 C19 C20 117.5(8) . . ?
O19 C19 C18 120.4(7) . . ?
C20 C19 C18 122.1(8) . . ?
C19 O19 W1 133.4(5) . . ?
C19 C20 C21 116.5(9) . . ?
C19 C20 C26 119.6(8) . . ?
C21 C20 C26 123.9(9) . . ?
C22 C21 C20 123.7(9) . . ?
C21 C22 C23 118.5(9) . . ?
C21 C22 C29 120.9(9) . . ?
C23 C22 C29 120.6(10) . . ?
C22 C23 C18 120.8(9) . . ?
O24 C24 O25 120.7(7) . . ?
O24 C24 C18 122.7(7) . . ?
O25 C24 C18 116.6(7) . . ?
C24 O24 W1 129.2(5) . . ?
C20 C26 C27 112.7(13) . . ?
C20 C26 C28 111.4(13) . . ?
C27 C26 C28 112.3(12) . . ?
C20 C26 C28A 119.2(21) . . ?
C20 C26 C27A 113.1(23) . . ?
C28A C26 C27A 110.8(14) . . ?
C31 C29 C30 114.5(15) . . ?
C31 C29 C22 111.9(11) . . ?
C30 C29 C22 114.2(10) . . ?
C33 C32 C37 119.9(8) . . ?
C33 C32 C38 121.0(8) . . ?
C37 C32 C38 119.1(8) . . ?
O33 C33 C32 121.3(7) . . ?
O33 C33 C34 117.7(8) . . ?
C32 C33 C34 121.0(8) . . ?
C33 O33 W2 135.3(5) . . ?
C35 C34 C33 115.8(9) . . ?
C35 C34 C40 125.1(8) . . ?
C33 C34 C40 119.1(8) . . ?
C36 C35 C34 124.8(9) . . ?
C35 C36 C37 119.0(10) . . ?
C35 C36 C43 121.5(10) . . ?
C37 C36 C43 119.5(12) . . ?
C36 C37 C32 119.5(10) . . ?
O38 C38 O39 120.0(8) . . ?
O38 C38 C32 122.6(8) . . ?
O39 C38 C32 117.4(8) . . ?
C38 O38 W2 129.6(5) . . ?
C34 C40 C42 113.6(8) . . ?
C34 C40 C41 109.9(9) . . ?
C42 C40 C41 108.6(8) . . ?
C36 C43 C44 113.8(15) . . ?
C36 C43 C44A 115.8(22) . . ?
C36 C43 C45 111.3(15) . . ?
C44 C43 C45 111.1(13) . . ?
C36 C43 C45A 115.6(23) . . ?
C44A C43 C45A 113.1(15) . . ?
C51 C46 C47 119.5(8) . . ?
C51 C46 C52 118.6(8) . . ?
C47 C46 C52 121.8(8) . . ?
O47 C47 C48 117.7(8) . . ?
O47 C47 C46 121.0(7) . . ?
C48 C47 C46 121.2(9) . . ?
C47 O47 W2 131.9(5) . . ?
C49 C48 C47 116.9(9) . . ?
C49 C48 C54 122.5(9) . . ?
C47 C48 C54 120.5(9) . . ?
C48 C49 C50 124.9(9) . . ?
C49 C50 C51 115.8(10) . . ?
C49 C50 C57 119.2(10) . . ?
C51 C50 C57 125.0(11) . . ?
C46 C51 C50 121.5(9) . . ?
O52 C52 O53 119.8(7) . . ?
O52 C52 C46 121.3(8) . . ?
O53 C52 C46 118.8(7) . . ?
C52 O53 W2 133.7(5) . . ?
C48 C54 C56 113.6(11) . . ?
C48 C54 C55 112.5(11) . . ?
C56 C54 C55 109.7(11) . . ?
C48 C54 C56A 116.1(25) . . ?
C48 C54 C55A 113.1(21) . . ?
C56A C54 C55A 109.9(14) . . ?
C50 C57 C58 119.5(18) . . ?
C50 C57 C59 118.5(22) . . ?
C58 C57 C59 112.0(14) . . ?
C50 C57 C59A 115.3(16) . . ?
C50 C57 C58A 108.9(17) . . ?
C59A C57 C58A 111.6(14) . . ?
O1' W1' O3' 99.3(3) . . ?
O1' W1' O19' 96.1(3) . . ?
O3' W1' O19' 96.2(2) . . ?
O1' W1' O5' 99.7(3) . . ?
O3' W1' O5' 160.0(2) . . ?
O19' W1' O5' 87.7(3) . . ?
O1' W1' O11' 100.0(3) . . ?
O3' W1' O11' 88.7(2) . . ?
O19' W1' O11' 162.2(2) . . ?
O5' W1' O11' 82.1(2) . . ?
O1' W1' O24' 175.9(3) . . ?
O3' W1' O24' 80.0(2) . . ?
O19' W1' O24' 79.9(2) . . ?
O5' W1' O24' 81.4(2) . . ?
O11' W1' O24' 84.1(2) . . ?
O2' W2' O33' 96.4(3) . . ?
O2' W2' O3' 98.0(2) . . ?
O33' W2' O3' 98.3(2) . . ?
O2' W2' O47' 99.4(2) . . ?
O33' W2' O47' 85.7(2) . . ?
O3' W2' O47' 161.6(2) . . ?
O2' W2' O53' 99.7(3) . . ?
O33' W2' O53' 161.4(2) . . ?
O3' W2' O53' 88.7(2) . . ?
O47' W2' O53' 82.5(2) . . ?
O2' W2' O38' 176.4(2) . . ?
O33' W2' O38' 80.6(2) . . ?
O3' W2' O38' 80.7(2) . . ?
O47' W2' O38' 82.3(2) . . ?
O53' W2' O38' 83.7(2) . . ?
W1' O3' W2' 160.9(3) . . ?
C5' C4' C9' 119.8(9) . . ?
C5' C4' C10' 122.0(8) . . ?
C9' C4' C10' 118.2(8) . . ?
O5' C5' C4' 122.0(8) . . ?
O5' C5' C6' 118.2(9) . . ?
C4' C5' C6' 119.9(9) . . ?
C5' O5' W1' 132.5(5) . . ?
C7' C6' C5' 117.5(10) . . ?
C7' C6' C12' 121.7(9) . . ?
C5' C6' C12' 120.8(9) . . ?
C6' C7' C8' 124.8(10) . . ?
C9' C8' C7' 117.5(10) . . ?
C9' C8' C15' 118.0(13) . . ?
C7' C8' C15' 124.5(12) . . ?
C8' C9' C4' 120.6(10) . . ?
O10' C10' O11' 118.9(8) . . ?
O10' C10' C4' 122.7(8) . . ?
O11' C10' C4' 118.3(7) . . ?
C10' O11' W1' 134.5(5) . . ?
C14' C12' C13' 110.8(11) . . ?
C14' C12' C6' 111.2(10) . . ?
C13' C12' C6' 112.0(12) . . ?
C8' C15' C16' 114.8(15) . . ?
C8' C15' C16B 107.5(18) . . ?
C8' C15' C17B 130.1(23) . . ?
C16B C15' C17B 113.5(14) . . ?
C8' C15' C17' 110.6(14) . . ?
C16' C15' C17' 116.9(13) . . ?
C19' C18' C23' 118.7(8) . . ?
C19' C18' C24' 120.5(7) . . ?
C23' C18' C24' 120.7(8) . . ?
O19' C19' C18' 121.9(7) . . ?
O19' C19' C20' 116.6(8) . . ?
C18' C19' C20' 121.4(8) . . ?
C19' O19' W1' 136.4(5) . . ?
C21' C20' C19' 117.0(9) . . ?
C21' C20' C26' 124.4(8) . . ?
C19' C20' C26' 118.6(8) . . ?
C20' C21' C22' 123.4(9) . . ?
C23' C22' C21' 118.5(9) . . ?
C23' C22' C29' 121.5(11) . . ?
C21' C22' C29' 119.9(10) . . ?
C22' C23' C18' 120.9(10) . . ?
O24' C24' O25' 121.2(7) . . ?
O24' C24' C18' 123.3(8) . . ?
O25' C24' C18' 115.6(7) . . ?
C24' O24' W1' 129.8(5) . . ?
C27' C26' C20' 112.6(10) . . ?
C27' C26' C28' 111.8(10) . . ?
C20' C26' C28' 110.9(11) . . ?
C30' C29' C31' 118.3(17) . . ?
C30' C29' C22' 114.5(14) . . ?
C31' C29' C22' 110.0(14) . . ?
C33' C32' C37' 119.4(8) . . ?
C33' C32' C38' 119.8(7) . . ?
C37' C32' C38' 120.7(8) . . ?
O33' C33' C32' 121.1(7) . . ?
O33' C33' C34' 117.9(7) . . ?
C32' C33' C34' 120.9(7) . . ?
C33' O33' W2' 134.0(5) . . ?
C35' C34' C33' 116.6(9) . . ?
C35' C34' C40' 122.9(8) . . ?
C33' C34' C40' 120.4(8) . . ?
C34' C35' C36' 124.5(9) . . ?
C37' C36' C35' 116.9(9) . . ?
C37' C36' C43' 120.2(11) . . ?
C35' C36' C43' 122.9(10) . . ?
C36' C37' C32' 121.5(10) . . ?
O38' C38' O39' 120.2(7) . . ?
O38' C38' C32' 123.2(7) . . ?
O39' C38' C32' 116.6(7) . . ?
C38' O38' W2' 128.3(5) . . ?
C41' C40' C42' 113.5(10) . . ?
C41' C40' C34' 112.5(9) . . ?
C42' C40' C34' 111.9(10) . . ?
C36' C43' C45' 107.6(12) . . ?
C36' C43' C44B 120.2(27) . . ?
C36' C43' C45B 108.4(19) . . ?
C44B C43' C45B 108.9(14) . . ?
C36' C43' C44' 110.3(13) . . ?
C45' C43' C44' 109.3(12) . . ?
C51' C46' C47' 117.9(7) . . ?
C51' C46' C52' 119.8(8) . . ?
C47' C46' C52' 122.3(7) . . ?
O47' C47' C48' 118.6(7) . . ?
O47' C47' C46' 120.0(7) . . ?
C48' C47' C46' 121.4(7) . . ?
C47' O47' W2' 135.2(5) . . ?
C47' C48' C49' 117.2(8) . . ?
C47' C48' C54' 119.9(8) . . ?
C49' C48' C54' 122.9(8) . . ?
C50' C49' C48' 124.5(8) . . ?
C49' C50' C51' 117.1(8) . . ?
C49' C50' C57' 123.0(9) . . ?
C51' C50' C57' 119.9(9) . . ?
C50' C51' C46' 122.0(9) . . ?
O52' C52' O53' 118.9(7) . . ?
O52' C52' C46' 122.0(8) . . ?
O53' C52' C46' 119.1(7) . . ?
C52' O53' W2' 137.2(5) . . ?
C48' C54' C55' 112.0(9) . . ?
C48' C54' C56' 113.6(9) . . ?
C55' C54' C56' 110.6(11) . . ?
C50' C57' C58' 113.9(10) . . ?
C50' C57' C59B 113.9(22) . . ?
C50' C57' C58B 129.9(33) . . ?
C59B C57' C58B 110.6(15) . . ?
C50' C57' C59' 109.7(11) . . ?
C58' C57' C59' 107.6(11) . . ?
O1" W1" O19" 96.2(3) . . ?
O1" W1" O3" 98.3(3) . . ?
O19" W1" O3" 97.8(2) . . ?
O1" W1" O5" 99.9(3) . . ?
O19" W1" O5" 86.6(2) . . ?
O3" W1" O5" 160.7(2) . . ?
O1" W1" O11" 100.3(3) . . ?
O19" W1" O11" 161.2(2) . . ?
O3" W1" O11" 88.6(2) . . ?
O5" W1" O11" 81.8(2) . . ?
O1" W1" O24" 175.9(3) . . ?
O19" W1" O24" 80.4(2) . . ?
O3" W1" O24" 80.0(2) . . ?
O5" W1" O24" 82.2(2) . . ?
O11" W1" O24" 83.4(2) . . ?
O2" W2" O3" 98.3(3) . . ?
O2" W2" O33" 97.2(3) . . ?
O3" W2" O33" 99.5(2) . . ?
O2" W2" O47" 99.9(3) . . ?
O3" W2" O47" 160.4(2) . . ?
O33" W2" O47" 85.3(3) . . ?
O2" W2" O53" 99.5(3) . . ?
O3" W2" O53" 88.0(2) . . ?
O33" W2" O53" 160.5(2) . . ?
O47" W2" O53" 81.9(2) . . ?
O2" W2" O38" 176.3(3) . . ?
O3" W2" O38" 79.7(2) . . ?
O33" W2" O38" 80.2(2) . . ?
O47" W2" O38" 82.5(2) . . ?
O53" W2" O38" 83.5(2) . . ?
W2" O3" W1" 161.1(3) . . ?
C9" C4" C5" 119.9(7) . . ?
C9" C4" C10" 119.2(7) . . ?
C5" C4" C10" 120.9(7) . . ?
O5" C5" C4" 121.8(7) . . ?
O5" C5" C6" 118.8(7) . . ?
C4" C5" C6" 119.3(8) . . ?
C5" O5" W1" 132.3(5) . . ?
C7" C6" C5" 118.4(8) . . ?
C7" C6" C12" 122.1(8) . . ?
C5" C6" C12" 119.4(8) . . ?
C6" C7" C8" 123.0(8) . . ?
C9" C8" C7" 117.7(8) . . ?
C9" C8" C15" 123.9(8) . . ?
C7" C8" C15" 118.4(8) . . ?
C8" C9" C4" 121.6(8) . . ?
O10" C10" O11" 119.2(7) . . ?
O10" C10" C4" 120.9(8) . . ?
O11" C10" C4" 119.9(7) . . ?
C10" O11" W1" 133.5(5) . . ?
C6" C12" C13C 110.5(23) . . ?
C6" C12" C13" 110.6(9) . . ?
C6" C12" C14C 119.8(26) . . ?
C13C C12" C14C 109.7(14) . . ?
C6" C12" C14" 109.8(10) . . ?
C13" C12" C14" 108.5(11) . . ?
C16" C15" C17" 111.5(10) . . ?
C16" C15" C8" 111.5(9) . . ?
C17" C15" C8" 113.0(9) . . ?
C19" C18" C23" 120.2(8) . . ?
C19" C18" C24" 120.6(7) . . ?
C23" C18" C24" 119.2(8) . . ?
O19" C19" C18" 120.4(7) . . ?
O19" C19" C20" 118.2(7) . . ?
C18" C19" C20" 121.3(7) . . ?
C19" O19" W1" 133.7(5) . . ?
C21" C20" C19" 115.7(8) . . ?
C21" C20" C26" 125.0(7) . . ?
C19" C20" C26" 119.3(7) . . ?
C20" C21" C22" 124.1(8) . . ?
C23" C22" C21" 117.9(8) . . ?
C23" C22" C29" 120.3(10) . . ?
C21" C22" C29" 121.8(9) . . ?
C22" C23" C18" 120.7(10) . . ?
O24" C24" O25" 121.2(7) . . ?
O24" C24" C18" 123.5(8) . . ?
O25" C24" C18" 115.3(7) . . ?
C24" O24" W1" 129.1(5) . . ?
C20" C26" C28" 112.1(8) . . ?
C20" C26" C27" 112.1(8) . . ?
C28" C26" C27" 109.3(8) . . ?
C30" C29" C31" 114.4(13) . . ?
C30" C29" C22" 111.1(13) . . ?
C31" C29" C22" 110.7(12) . . ?
C33" C32" C37" 120.0(8) . . ?
C33" C32" C38" 121.1(7) . . ?
C37" C32" C38" 119.0(8) . . ?
O33" C33" C32" 121.0(8) . . ?
O33" C33" C34" 117.9(9) . . ?
C32" C33" C34" 121.1(8) . . ?
C33" O33" W2" 133.0(6) . . ?
C33" C34" C35" 116.6(10) . . ?
C33" C34" C40" 120.2(9) . . ?
C35" C34" C40" 123.1(9) . . ?
C36" C35" C34" 123.9(9) . . ?
C35" C36" C37" 118.4(9) . . ?
C35" C36" C43" 118.7(9) . . ?
C37" C36" C43" 122.8(11) . . ?
C36" C37" C32" 120.0(10) . . ?
O38" C38" O39" 119.6(8) . . ?
O38" C38" C32" 123.3(8) . . ?
O39" C38" C32" 117.1(7) . . ?
C38" O38" W2" 128.5(6) . . ?
C34" C40" C42" 110.6(13) . . ?
C34" C40" C41" 109.8(14) . . ?
C42" C40" C41" 111.7(12) . . ?
C34" C40" C42C 118.7(25) . . ?
C34" C40" C41C 108.7(24) . . ?
C42C C40" C41C 108.9(14) . . ?
C36" C43" C45" 114.4(13) . . ?
C36" C43" C44" 111.5(18) . . ?
C45" C43" C44" 111.1(14) . . ?
C36" C43" C45C 115.1(19) . . ?
C36" C43" C44C 108.5(19) . . ?
C45C C43" C44C 108.1(13) . . ?
C47" C46" C51" 121.6(9) . . ?
C47" C46" C52" 121.7(9) . . ?
C51" C46" C52" 116.6(9) . . ?
C46" C47" O47" 122.2(7) . . ?
C46" C47" C48" 122.2(10) . . ?
O47" C47" C48" 115.5(8) . . ?
C47" O47" W2" 130.9(5) . . ?
C49" C48" C47" 113.8(10) . . ?
C49" C48" C54" 125.3(9) . . ?
C47" C48" C54" 120.9(10) . . ?
C50" C49" C48" 125.9(9) . . ?
C49" C50" C51" 117.9(11) . . ?
C49" C50" C57" 126.0(11) . . ?
C51" C50" C57" 116.1(12) . . ?
C46" C51" C50" 118.6(11) . . ?
O52" C52" O53" 119.4(8) . . ?
O52" C52" C46" 121.4(9) . . ?
O53" C52" C46" 119.2(8) . . ?
C52" O53" W2" 133.9(5) . . ?
C48" C54" C55" 110.5(10) . . ?
C48" C54" C56" 112.8(11) . . ?
C55" C54" C56" 111.1(10) . . ?
C59" C57" C58" 111.5(13) . . ?
C59" C57" C50" 112.8(15) . . ?
C58" C57" C50" 113.4(17) . . ?
C50" C57" C58C 101.8(40) . . ?
C50" C57" C59C 96.5(32) . . ?
C58C C57" C59C 108.2(14) . . ?

loop_
_geom_bond_atom_site_label_1
_geom_bond_atom_site_label_2
_geom_bond_distance
_geom_bond_site_symmetry_2
_geom_bond_publ_flag
W1 O1 1.695(6) . ?
W1 O3 1.890(5) . ?
W1 O19 1.893(5) . ?
W1 O5 1.926(5) . ?
W1 O11 1.965(6) . ?
W1 O24 2.241(5) . ?
W2 O2 1.688(6) . ?
W2 O3 1.897(5) . ?
W2 O33 1.903(5) . ?
W2 O47 1.922(6) . ?
W2 O53 1.964(5) . ?
W2 O38 2.247(6) . ?
C4 C9 1.392(13) . ?
C4 C5 1.405(13) . ?
C4 C10 1.482(12) . ?
C5 O5 1.365(10) . ?
C5 C6 1.413(12) . ?
C6 C7 1.40(2) . ?
C6 C12 1.51(2) . ?
C7 C8 1.37(2) . ?
C8 C9 1.37(2) . ?
C8 C15 1.53(2) . ?
C10 O10 1.238(12) . ?
C10 O11 1.312(11) . ?
C12 C14 1.51(2) . ?
C12 C13 1.53(2) . ?
C15 C17 1.536(10) . ?
C15 C16A 1.539(10) . ?
C15 C17A 1.550(10) . ?
C15 C16 1.550(10) . ?
C18 C19 1.390(12) . ?
C18 C23 1.401(12) . ?
C18 C24 1.477(11) . ?
C19 O19 1.381(10) . ?
C19 C20 1.389(12) . ?
C20 C21 1.390(14) . ?
C20 C26 1.494(15) . ?
C21 C22 1.37(2) . ?
C22 C23 1.380(14) . ?
C22 C29 1.542(14) . ?
C24 O24 1.238(10) . ?
C24 O25 1.303(10) . ?
C26 C27 1.540(10) . ?
C26 C28 1.541(9) . ?
C26 C28A 1.545(10) . ?
C26 C27A 1.545(10) . ?
C29 C31 1.49(2) . ?
C29 C30 1.50(2) . ?
C32 C33 1.396(13) . ?
C32 C37 1.403(13) . ?
C32 C38 1.477(12) . ?
C33 O33 1.350(10) . ?
C33 C34 1.418(11) . ?
C34 C35 1.389(13) . ?
C34 C40 1.490(14) . ?
C35 C36 1.36(2) . ?
C36 C37 1.392(15) . ?
C36 C43 1.530(15) . ?
C38 O38 1.232(10) . ?
C38 O39 1.304(11) . ?
C40 C42 1.526(12) . ?
C40 C41 1.542(15) . ?
C43 C44 1.536(10) . ?
C43 C44A 1.537(10) . ?
C43 C45 1.537(10) . ?
C43 C45A 1.538(10) . ?
C46 C51 1.390(13) . ?
C46 C47 1.412(12) . ?
C46 C52 1.470(11) . ?
C47 O47 1.366(11) . ?
C47 C48 1.390(12) . ?
C48 C49 1.39(2) . ?
C48 C54 1.523(14) . ?
C49 C50 1.40(2) . ?
C50 C51 1.411(14) . ?
C50 C57 1.46(2) . ?
C52 O52 1.238(10) . ?
C52 O53 1.313(10) . ?
C54 C56 1.539(9) . ?
C54 C55 1.543(10) . ?
C54 C56A 1.547(10) . ?
C54 C55A 1.548(10) . ?
C57 C58 1.533(10) . ?
C57 C59 1.538(10) . ?
C57 C59A 1.538(10) . ?
C57 C58A 1.546(10) . ?
W1' O1' 1.690(6) . ?
W1' O3' 1.899(5) . ?
W1' O19' 1.902(6) . ?
W1' O5' 1.938(6) . ?
W1' O11' 1.961(5) . ?
W1' O24' 2.256(6) . ?
W2' O2' 1.695(5) . ?
W2' O33' 1.885(5) . ?
W2' O3' 1.900(5) . ?
W2' O47' 1.927(5) . ?
W2' O53' 1.954(5) . ?
W2' O38' 2.226(5) . ?
C4' C5' 1.400(13) . ?
C4' C9' 1.425(13) . ?
C4' C10' 1.466(12) . ?
C5' O5' 1.346(11) . ?
C5' C6' 1.410(13) . ?
C6' C7' 1.37(2) . ?
C6' C12' 1.53(2) . ?
C7' C8' 1.40(2) . ?
C8' C9' 1.37(2) . ?
C8' C15' 1.51(2) . ?
C10' O10' 1.248(11) . ?
C10' O11' 1.306(10) . ?
C12' C14' 1.48(2) . ?
C12' C13' 1.53(2) . ?
C15' C16' 1.520(10) . ?
C15' C16B 1.537(10) . ?
C15' C17B 1.538(10) . ?
C15' C17' 1.539(10) . ?
C18' C19' 1.387(12) . ?
C18' C23' 1.394(12) . ?
C18' C24' 1.483(11) . ?
C19' O19' 1.366(10) . ?
C19' C20' 1.419(12) . ?
C20' C21' 1.361(14) . ?
C20' C26' 1.508(15) . ?
C21' C22' 1.39(2) . ?
C22' C23' 1.379(14) . ?
C22' C29' 1.53(2) . ?
C24' O24' 1.227(10) . ?
C24' O25' 1.303(10) . ?
C26' C27' 1.49(2) . ?
C26' C28' 1.51(2) . ?
C29' C30' 1.41(2) . ?
C29' C31' 1.53(3) . ?
C32' C33' 1.393(12) . ?
C32' C37' 1.401(12) . ?
C32' C38' 1.464(12) . ?
C33' O33' 1.363(9) . ?
C33' C34' 1.408(12) . ?
C34' C35' 1.368(14) . ?
C34' C40' 1.525(14) . ?
C35' C36' 1.41(2) . ?
C36' C37' 1.36(2) . ?
C36' C43' 1.522(14) . ?
C38' O38' 1.244(10) . ?
C38' O39' 1.311(10) . ?
C40' C41' 1.51(2) . ?
C40' C42' 1.52(2) . ?
C43' C45' 1.541(10) . ?
C43' C44B 1.545(10) . ?
C43' C45B 1.556(10) . ?
C43' C44' 1.557(10) . ?
C46' C51' 1.409(12) . ?
C46' C47' 1.423(12) . ?
C46' C52' 1.458(11) . ?
C47' O47' 1.369(9) . ?
C47' C48' 1.386(11) . ?
C48' C49' 1.391(13) . ?
C48' C54' 1.499(13) . ?
C49' C50' 1.383(15) . ?
C50' C51' 1.387(13) . ?
C50' C57' 1.521(12) . ?
C52' O52' 1.236(10) . ?
C52' O53' 1.310(10) . ?
C54' C55' 1.51(2) . ?
C54' C56' 1.53(2) . ?
C57' C58' 1.534(9) . ?
C57' C59B 1.540(10) . ?
C57' C58B 1.547(10) . ?
C57' C59' 1.547(10) . ?
W1" O1" 1.699(6) . ?
W1" O19" 1.892(5) . ?
W1" O3" 1.903(6) . ?
W1" O5" 1.946(5) . ?
W1" O11" 1.978(5) . ?
W1" O24" 2.220(6) . ?
W2" O2" 1.678(6) . ?
W2" O3" 1.896(6) . ?
W2" O33" 1.898(6) . ?
W2" O47" 1.930(6) . ?
W2" O53" 1.960(6) . ?
W2" O38" 2.230(6) . ?
C4" C9" 1.398(13) . ?
C4" C5" 1.413(11) . ?
C4" C10" 1.471(11) . ?
C5" O5" 1.342(10) . ?
C5" C6" 1.415(11) . ?
C6" C7" 1.373(13) . ?
C6" C12" 1.523(12) . ?
C7" C8" 1.417(12) . ?
C8" C9" 1.367(12) . ?
C8" C15" 1.537(12) . ?
C10" O10" 1.241(10) . ?
C10" O11" 1.304(10) . ?
C12" C13C 1.547(10) . ?
C12" C13" 1.547(9) . ?
C12" C14C 1.550(10) . ?
C12" C14" 1.554(9) . ?
C15" C16" 1.52(2) . ?
C15" C17" 1.53(2) . ?
C18" C19" 1.401(12) . ?
C18" C23" 1.408(12) . ?
C18" C24" 1.467(11) . ?
C19" O19" 1.366(9) . ?
C19" C20" 1.418(11) . ?
C20" C21" 1.396(12) . ?
C20" C26" 1.480(12) . ?
C21" C22" 1.423(15) . ?
C22" C23" 1.367(14) . ?
C22" C29" 1.534(13) . ?
C24" O24" 1.242(10) . ?
C24" O25" 1.295(11) . ?
C26" C28" 1.508(14) . ?
C26" C27" 1.567(11) . ?
C29" C30" 1.46(2) . ?
C29" C31" 1.52(2) . ?
C32" C33" 1.379(13) . ?
C32" C37" 1.415(12) . ?
C32" C38" 1.463(12) . ?
C33" O33" 1.358(10) . ?
C33" C34" 1.395(13) . ?
C34" C35" 1.413(15) . ?
C34" C40" 1.51(2) . ?
C35" C36" 1.36(2) . ?
C36" C37" 1.386(14) . ?
C36" C43" 1.522(13) . ?
C38" O38" 1.238(10) . ?
C38" O39" 1.306(11) . ?
C40" C42" 1.539(9) . ?
C40" C41" 1.541(10) . ?
C40" C42C 1.548(10) . ?
C40" C41C 1.554(10) . ?
C43" C45" 1.541(10) . ?
C43" C44" 1.544(10) . ?
C43" C45C 1.549(10) . ?
C43" C44C 1.552(10) . ?
C46" C47" 1.344(14) . ?
C46" C51" 1.405(15) . ?
C46" C52" 1.484(12) . ?
C47" O47" 1.399(12) . ?
C47" C48" 1.430(12) . ?
C48" C49" 1.40(2) . ?
C48" C54" 1.51(2) . ?
C49" C50" 1.36(2) . ?
C50" C51" 1.405(15) . ?
C50" C57" 1.54(2) . ?
C52" O52" 1.248(12) . ?
C52" O53" 1.323(12) . ?
C54" C55" 1.51(2) . ?
C54" C56" 1.524(15) . ?
C57" C59" 1.539(10) . ?
C57" C58" 1.541(10) . ?
C57" C58C 1.548(10) . ?
C57" C59C 1.555(10) . ?
